data_4077989
loop_
_publ_author_name
'Fey, Natalie'
'Haddow, Mairi F.'
'Mistry, Rakesh'
'Norman, Nicholas C.'
'Orpen, A. Guy'
'Reynolds, Timothy J.'
'Pringle, Paul G.'

_publ_section_title
;
 Regioselective B-Cyclometalation of a Bulkyo-Carboranyl Phosphine and the
 Unexpected Formation of a Dirhodium(II) Complex
;
_journal_issue 7
_journal_name_full Organometallics
_journal_page_first 2907
_journal_paper_doi 10.1021/om201198s
_journal_volume 31
_journal_year 2012
_chemical_formula_moiety 'C22 H56 B20 Cl2 O2 P2 Rh2, C4 H8 O'
_chemical_formula_sum 'C26 H64 B20 Cl2 O3 P2 Rh2'
_chemical_formula_weight 979.63
_chemical_name_systematic
; 
 ? 
;
_space_group_IT_number 14
_symmetry_cell_setting monoclinic
_symmetry_space_group_name_Hall '-P 2yn'
_symmetry_space_group_name_H-M 'P 1 21/n 1'
_atom_sites_solution_hydrogens geom
_atom_sites_solution_primary direct
_atom_sites_solution_secondary difmap
_audit_creation_method SHELXL-97
_cell_angle_alpha 90.00
_cell_angle_beta 98.20(2)
_cell_angle_gamma 90.00
_cell_formula_units_Z 4
_cell_length_a 9.610(4)
_cell_length_b 33.242(14)
_cell_length_c 14.348(6)
_cell_measurement_reflns_used 4667
_cell_measurement_temperature 173(2)
_cell_measurement_theta_max 21.429
_cell_measurement_theta_min 2.332
_cell_volume 4537(3)
_computing_cell_refinement 'Bruker SMART V5.054 (Bruker, 1998)'
_computing_data_collection 'Bruker SMART V5.054 (Bruker, 1998)'
_computing_data_reduction 'Bruker SAINT V6.0 (Bruker, 1998)'
_computing_molecular_graphics 'Bruker SHELXTL V6.1 (Bruker AXS, 2000)'
_computing_publication_material 'Bruker SHELXTL V6.1 (Bruker AXS, 2000)'
_computing_structure_refinement 'SHELXL-97 (Sheldrick, 1997)'
_computing_structure_solution 'SHELXS-97 (Sheldrick, 1990)'
_diffrn_ambient_temperature 173(2)
_diffrn_measured_fraction_theta_full 0.997
_diffrn_measured_fraction_theta_max 0.997
_diffrn_measurement_device_type 'CCD area detector'
_diffrn_measurement_method 'omega scans'
_diffrn_radiation_monochromator graphite
_diffrn_radiation_source 'fine-focus sealed tube'
_diffrn_radiation_type MoK\a
_diffrn_radiation_wavelength 0.71073
_diffrn_reflns_av_R_equivalents 0.1800
_diffrn_reflns_av_sigmaI/netI 0.1656
_diffrn_reflns_limit_h_max 12
_diffrn_reflns_limit_h_min -11
_diffrn_reflns_limit_k_max 43
_diffrn_reflns_limit_k_min -43
_diffrn_reflns_limit_l_max 18
_diffrn_reflns_limit_l_min -18
_diffrn_reflns_number 47971
_diffrn_reflns_theta_full 27.51
_diffrn_reflns_theta_max 27.51
_diffrn_reflns_theta_min 1.56
_exptl_absorpt_coefficient_mu 0.946
_exptl_absorpt_correction_T_max 0.980000
_exptl_absorpt_correction_T_min 0.751970
_exptl_absorpt_correction_type multi-scan
_exptl_absorpt_process_details 'SADABS V2.1'
_exptl_crystal_colour orange
_exptl_crystal_density_diffrn 1.434
_exptl_crystal_density_method 'not measured'
_exptl_crystal_description lath
_exptl_crystal_F_000 1992
_exptl_crystal_size_max 0.30
_exptl_crystal_size_mid 0.06
_exptl_crystal_size_min 0.02
_refine_diff_density_max 0.583
_refine_diff_density_min -1.034
_refine_diff_density_rms 0.142
_refine_ls_extinction_method none
_refine_ls_goodness_of_fit_ref 0.975
_refine_ls_hydrogen_treatment constr
_refine_ls_matrix_type full
_refine_ls_number_parameters 528
_refine_ls_number_reflns 10391
_refine_ls_number_restraints 0
_refine_ls_restrained_S_all 0.975
_refine_ls_R_factor_all 0.1567
_refine_ls_R_factor_gt 0.0608
_refine_ls_shift/su_max 0.000
_refine_ls_shift/su_mean 0.000
_refine_ls_structure_factor_coef Fsqd
_refine_ls_weighting_details 'calc w=1/[\s^2^(Fo^2^)+(0.0480P)^2^+0.0000P] where P=(Fo^2^+2Fc^2^)/3'
_refine_ls_weighting_scheme calc
_refine_ls_wR_factor_gt 0.1050
_refine_ls_wR_factor_ref 0.1325
_reflns_number_gt 5456
_reflns_number_total 10391
_reflns_threshold_expression >2sigma(I)
_cod_data_source_file om201198s_si_002.cif
_cod_data_source_block 3_thf
_cod_original_sg_symbol_H-M P21/n
_cod_database_code 4077989

loop_
_symmetry_equiv_pos_as_xyz
'x, y, z'
'-x+1/2, y+1/2, -z+1/2'
'-x, -y, -z'
'x-1/2, -y-1/2, z-1/2'

loop_
_atom_site_label
_atom_site_type_symbol
_atom_site_fract_x
_atom_site_fract_y
_atom_site_fract_z
_atom_site_U_iso_or_equiv
_atom_site_adp_type
_atom_site_occupancy
_atom_site_symmetry_multiplicity
_atom_site_calc_flag
_atom_site_refinement_flags
Rh1 Rh 0.58686(5) 0.162684(15) 0.03444(3) 0.02226(13) Uani 1 1 d .
Rh2 Rh 0.43579(5) 0.120339(14) 0.13285(3) 0.02222(13) Uani 1 1 d .
O1 O 0.7864(5) 0.18363(15) 0.2045(3) 0.0490(14) Uani 1 1 d .
O2 O 0.3243(5) 0.19429(13) 0.2130(3) 0.0428(13) Uani 1 1 d .
P1 P 0.69297(17) 0.18916(5) -0.09515(11) 0.0251(4) Uani 1 1 d .
P2 P 0.30809(18) 0.06433(5) 0.18693(11) 0.0250(4) Uani 1 1 d .
Cl1 Cl 0.35394(17) 0.14085(5) -0.03866(10) 0.0353(4) Uani 1 1 d .
Cl2 Cl 0.61632(17) 0.08683(5) 0.05665(11) 0.0351(4) Uani 1 1 d .
B3 B 0.5522(8) 0.2245(2) 0.0307(5) 0.0290(19) Uani 1 1 d .
B2 B 0.4003(10) 0.2550(3) 0.0293(5) 0.046(2) Uani 1 1 d .
H2 H 0.3052 0.2433 0.0574 0.055 Uiso 1 1 calc R
B1 B 0.5558(10) 0.2677(2) 0.1035(6) 0.048(3) Uani 1 1 d .
H1 H 0.5655 0.2647 0.1819 0.058 Uiso 1 1 calc R
B4 B 0.6964(10) 0.2582(2) 0.0390(5) 0.038(2) Uani 1 1 d .
H4 H 0.8018 0.2484 0.0755 0.045 Uiso 1 1 calc R
B5 B 0.6858(9) 0.2899(2) -0.0608(6) 0.041(2) Uani 1 1 d .
H5 H 0.7812 0.3009 -0.0897 0.049 Uiso 1 1 calc R
B6 B 0.5282(9) 0.2772(3) -0.1359(6) 0.047(3) Uani 1 1 d .
H6 H 0.5184 0.2794 -0.2144 0.057 Uiso 1 1 calc R
B7 B 0.3848(10) 0.2869(3) -0.0715(7) 0.058(3) Uani 1 1 d .
H7 H 0.2790 0.2960 -0.1086 0.070 Uiso 1 1 calc R
B8 B 0.4546(12) 0.3059(3) 0.0407(7) 0.067(3) Uani 1 1 d .
H8 H 0.3967 0.3285 0.0786 0.081 Uiso 1 1 calc R
B9 B 0.6373(11) 0.3080(3) 0.0469(6) 0.059(3) Uani 1 1 d .
H9 H 0.7010 0.3317 0.0889 0.070 Uiso 1 1 calc R
B10 B 0.5312(12) 0.3197(3) -0.0618(7) 0.065(3) Uani 1 1 d .
H10 H 0.5230 0.3508 -0.0919 0.078 Uiso 1 1 calc R
B13 B 0.5221(8) 0.1090(2) 0.2724(5) 0.0273(17) Uani 1 1 d .
B12 B 0.6953(9) 0.1021(3) 0.3317(6) 0.044(2) Uani 1 1 d .
H12 H 0.7877 0.1148 0.3021 0.053 Uiso 1 1 calc R
B11 B 0.5768(9) 0.1336(3) 0.3817(5) 0.045(2) Uani 1 1 d .
H11 H 0.5887 0.1671 0.3855 0.054 Uiso 1 1 calc R
B14 B 0.4127(9) 0.1089(2) 0.3641(5) 0.0309(19) Uani 1 1 d .
H14 H 0.3125 0.1266 0.3554 0.037 Uiso 1 1 calc R
B15 B 0.4184(10) 0.0622(2) 0.4238(5) 0.042(2) Uani 1 1 d .
H15 H 0.3272 0.0490 0.4539 0.050 Uiso 1 1 calc R
B16 B 0.5353(8) 0.0311(3) 0.3715(6) 0.042(2) Uani 1 1 d .
H16 H 0.5206 -0.0023 0.3663 0.051 Uiso 1 1 calc R
B17 B 0.7052(10) 0.0538(3) 0.3894(6) 0.060(3) Uani 1 1 d .
H17 H 0.8027 0.0350 0.3963 0.072 Uiso 1 1 calc R
B18 B 0.6910(10) 0.0994(3) 0.4529(6) 0.063(3) Uani 1 1 d .
H18 H 0.7812 0.1108 0.5043 0.076 Uiso 1 1 calc R
B19 B 0.5134(10) 0.1049(3) 0.4730(6) 0.054(3) Uani 1 1 d .
H19 H 0.4844 0.1202 0.5370 0.064 Uiso 1 1 calc R
B20 B 0.5929(10) 0.0564(3) 0.4790(6) 0.065(3) Uani 1 1 d .
H20 H 0.6179 0.0398 0.5473 0.078 Uiso 1 1 calc R
C1 C 0.6273(7) 0.24082(19) -0.0683(4) 0.0288(15) Uani 1 1 d .
C2 C 0.4539(7) 0.2403(2) -0.0737(4) 0.0381(18) Uani 1 1 d .
H2A H 0.3905 0.2168 -0.1166 0.046 Uiso 1 1 calc R
C3 C 0.6193(7) 0.1753(2) -0.2217(4) 0.0379(18) Uani 1 1 d .
C4 C 0.4613(8) 0.1829(3) -0.2454(4) 0.060(3) Uani 1 1 d .
H4A H 0.4289 0.1743 -0.3101 0.090 Uiso 1 1 calc R
H4B H 0.4424 0.2117 -0.2393 0.090 Uiso 1 1 calc R
H4C H 0.4114 0.1677 -0.2019 0.090 Uiso 1 1 calc R
C5 C 0.6381(11) 0.1300(2) -0.2311(6) 0.079(3) Uani 1 1 d .
H5A H 0.5845 0.1208 -0.2904 0.119 Uiso 1 1 calc R
H5B H 0.6039 0.1163 -0.1783 0.119 Uiso 1 1 calc R
H5C H 0.7379 0.1239 -0.2306 0.119 Uiso 1 1 calc R
C6 C 0.6835(8) 0.2000(2) -0.2943(4) 0.056(2) Uani 1 1 d .
H6A H 0.7843 0.1941 -0.2891 0.084 Uiso 1 1 calc R
H6B H 0.6701 0.2287 -0.2827 0.084 Uiso 1 1 calc R
H6C H 0.6375 0.1931 -0.3576 0.084 Uiso 1 1 calc R
C7 C 0.8950(7) 0.1896(2) -0.0836(5) 0.0366(17) Uani 1 1 d .
C8 C 0.9453(9) 0.1540(3) -0.1370(7) 0.086(3) Uani 1 1 d .
H8A H 1.0468 0.1563 -0.1377 0.129 Uiso 1 1 calc R
H8B H 0.8964 0.1540 -0.2018 0.129 Uiso 1 1 calc R
H8C H 0.9251 0.1289 -0.1058 0.129 Uiso 1 1 calc R
C9 C 0.9528(7) 0.2287(2) -0.1215(6) 0.062(3) Uani 1 1 d .
H9A H 0.9361 0.2512 -0.0803 0.093 Uiso 1 1 calc R
H9B H 0.9049 0.2339 -0.1853 0.093 Uiso 1 1 calc R
H9C H 1.0539 0.2258 -0.1228 0.093 Uiso 1 1 calc R
C10 C 0.9582(8) 0.1841(3) 0.0158(5) 0.074(3) Uani 1 1 d .
H10A H 0.9126 0.1614 0.0430 0.112 Uiso 1 1 calc R
H10B H 0.9450 0.2086 0.0514 0.112 Uiso 1 1 calc R
H10C H 1.0589 0.1785 0.0188 0.112 Uiso 1 1 calc R
C21 C 0.7123(7) 0.17483(19) 0.1389(4) 0.0295(16) Uani 1 1 d .
C11 C 0.4287(7) 0.06653(17) 0.3028(4) 0.0291(15) Uani 1 1 d .
C12 C 0.5957(7) 0.0615(2) 0.2871(5) 0.0379(18) Uani 1 1 d .
H12A H 0.6223 0.0463 0.2223 0.045 Uiso 1 1 calc R
C13 C 0.1200(7) 0.0740(2) 0.2080(5) 0.0342(16) Uani 1 1 d .
C14 C 0.0833(8) 0.0543(2) 0.2983(5) 0.053(2) Uani 1 1 d .
H14A H 0.1349 0.0678 0.3534 0.079 Uiso 1 1 calc R
H14B H 0.1095 0.0258 0.2992 0.079 Uiso 1 1 calc R
H14C H -0.0180 0.0567 0.3000 0.079 Uiso 1 1 calc R
C15 C 0.0162(7) 0.0596(2) 0.1230(5) 0.060(2) Uani 1 1 d .
H15A H -0.0785 0.0693 0.1290 0.091 Uiso 1 1 calc R
H15B H 0.0161 0.0301 0.1209 0.091 Uiso 1 1 calc R
H15C H 0.0448 0.0702 0.0649 0.091 Uiso 1 1 calc R
C16 C 0.0906(7) 0.1187(2) 0.2123(5) 0.0425(18) Uani 1 1 d .
H16A H -0.0088 0.1229 0.2179 0.064 Uiso 1 1 calc R
H16B H 0.1124 0.1317 0.1547 0.064 Uiso 1 1 calc R
H16C H 0.1493 0.1304 0.2670 0.064 Uiso 1 1 calc R
C17 C 0.3172(7) 0.01202(19) 0.1317(5) 0.0396(18) Uani 1 1 d .
C18 C 0.2384(8) -0.0202(2) 0.1803(6) 0.062(3) Uani 1 1 d .
H18A H 0.2413 -0.0458 0.1468 0.094 Uiso 1 1 calc R
H18B H 0.1404 -0.0119 0.1795 0.094 Uiso 1 1 calc R
H18C H 0.2833 -0.0234 0.2456 0.094 Uiso 1 1 calc R
C19 C 0.2583(8) 0.0170(2) 0.0266(5) 0.052(2) Uani 1 1 d .
H19A H 0.3091 0.0386 -0.0006 0.078 Uiso 1 1 calc R
H19B H 0.1582 0.0237 0.0203 0.078 Uiso 1 1 calc R
H19C H 0.2703 -0.0083 -0.0067 0.078 Uiso 1 1 calc R
C20 C 0.4687(7) -0.0032(2) 0.1356(5) 0.048(2) Uani 1 1 d .
H20A H 0.5072 -0.0096 0.2009 0.072 Uiso 1 1 calc R
H20B H 0.5262 0.0176 0.1116 0.072 Uiso 1 1 calc R
H20C H 0.4693 -0.0275 0.0969 0.072 Uiso 1 1 calc R
C22 C 0.3633(7) 0.1653(2) 0.1822(4) 0.0315(16) Uani 1 1 d .
C26 C 0.1837(12) 0.0594(4) 0.7630(8) 0.115(4) Uani 1 1 d .
H26A H 0.2276 0.0327 0.7761 0.138 Uiso 1 1 calc R
H26B H 0.2147 0.0773 0.8171 0.138 Uiso 1 1 calc R
C25 C 0.2243(12) 0.0763(4) 0.6765(11) 0.142(6) Uani 1 1 d .
H25A H 0.2448 0.1054 0.6839 0.170 Uiso 1 1 calc R
H25B H 0.3084 0.0625 0.6595 0.170 Uiso 1 1 calc R
C23 C -0.0094(11) 0.0677(4) 0.6584(8) 0.120(5) Uani 1 1 d .
H23A H -0.0553 0.0943 0.6593 0.144 Uiso 1 1 calc R
H23B H -0.0805 0.0479 0.6307 0.144 Uiso 1 1 calc R
C24 C 0.1024(13) 0.0694(3) 0.6051(7) 0.096(4) Uani 1 1 d .
H24A H 0.0895 0.0918 0.5591 0.116 Uiso 1 1 calc R
H24B H 0.1115 0.0438 0.5711 0.116 Uiso 1 1 calc R
O3 O 0.0469(8) 0.0562(3) 0.7498(5) 0.134(3) Uani 1 1 d .

loop_
_atom_site_aniso_label
_atom_site_aniso_U_11
_atom_site_aniso_U_22
_atom_site_aniso_U_33
_atom_site_aniso_U_23
_atom_site_aniso_U_13
_atom_site_aniso_U_12
Rh1 0.0234(3) 0.0240(3) 0.0200(2) 0.0024(2) 0.0055(2) -0.0003(2)
Rh2 0.0253(3) 0.0203(3) 0.0229(2) 0.0000(2) 0.0098(2) 0.0001(2)
O1 0.054(3) 0.059(4) 0.030(3) 0.007(2) -0.009(2) -0.027(3)
O2 0.064(4) 0.026(3) 0.045(3) 0.001(2) 0.032(3) 0.012(3)
P1 0.0254(10) 0.0290(10) 0.0224(8) 0.0010(7) 0.0083(7) 0.0009(8)
P2 0.0257(10) 0.0198(9) 0.0320(9) -0.0028(7) 0.0124(8) -0.0022(8)
Cl1 0.0273(10) 0.0522(11) 0.0258(8) -0.0009(8) 0.0014(7) -0.0065(8)
Cl2 0.0364(11) 0.0250(9) 0.0482(10) -0.0023(7) 0.0207(8) 0.0036(8)
B3 0.041(5) 0.029(4) 0.021(4) 0.012(3) 0.022(4) 0.009(4)
B2 0.060(6) 0.047(6) 0.037(5) 0.013(4) 0.031(5) 0.020(5)
B1 0.080(7) 0.033(5) 0.040(5) -0.003(4) 0.036(5) -0.006(5)
B4 0.059(6) 0.039(5) 0.018(4) 0.002(3) 0.014(4) -0.002(4)
B5 0.056(6) 0.026(5) 0.047(5) 0.007(4) 0.025(5) -0.005(4)
B6 0.044(6) 0.046(5) 0.058(6) 0.034(4) 0.026(5) 0.031(5)
B7 0.064(7) 0.052(6) 0.068(6) 0.036(5) 0.044(5) 0.036(5)
B8 0.118(10) 0.035(6) 0.062(6) 0.015(5) 0.056(6) 0.034(6)
B9 0.091(8) 0.041(6) 0.051(6) -0.004(4) 0.035(6) -0.003(6)
B10 0.117(9) 0.026(5) 0.067(7) 0.017(4) 0.065(6) 0.021(6)
B13 0.029(5) 0.019(4) 0.034(4) 0.010(3) 0.005(3) 0.003(3)
B12 0.032(5) 0.053(6) 0.045(5) 0.024(4) -0.002(4) -0.010(4)
B11 0.052(6) 0.057(6) 0.022(4) 0.006(4) -0.005(4) -0.024(5)
B14 0.039(5) 0.027(4) 0.028(4) -0.006(3) 0.009(4) -0.016(4)
B15 0.055(6) 0.041(5) 0.033(4) 0.004(4) 0.017(4) -0.008(5)
B16 0.035(5) 0.044(5) 0.051(5) 0.022(4) 0.018(4) -0.001(4)
B17 0.037(6) 0.070(7) 0.066(6) 0.051(6) -0.009(5) -0.009(5)
B18 0.053(7) 0.090(8) 0.040(5) 0.044(5) -0.016(5) -0.027(6)
B19 0.072(7) 0.057(6) 0.030(5) 0.010(4) 0.001(4) -0.032(6)
B20 0.054(7) 0.092(9) 0.046(6) 0.036(6) -0.005(5) -0.019(6)
C1 0.037(4) 0.030(4) 0.023(3) 0.005(3) 0.013(3) 0.004(3)
C2 0.031(4) 0.047(5) 0.039(4) 0.020(3) 0.016(3) 0.012(4)
C3 0.041(5) 0.050(5) 0.023(3) -0.007(3) 0.008(3) -0.004(4)
C4 0.064(6) 0.097(7) 0.019(4) -0.002(4) 0.002(4) -0.027(5)
C5 0.122(9) 0.060(6) 0.055(6) -0.023(5) 0.009(6) -0.014(6)
C6 0.071(6) 0.075(6) 0.024(4) -0.007(4) 0.014(4) -0.015(5)
C7 0.026(4) 0.041(4) 0.046(4) 0.014(3) 0.015(3) 0.007(3)
C8 0.055(6) 0.081(8) 0.126(9) -0.005(6) 0.027(6) 0.022(6)
C9 0.034(5) 0.074(6) 0.082(6) 0.039(5) 0.020(4) -0.004(4)
C10 0.032(5) 0.139(9) 0.054(5) 0.040(6) 0.011(4) 0.015(5)
C21 0.034(4) 0.030(4) 0.024(3) 0.003(3) 0.003(3) -0.010(3)
C11 0.033(4) 0.014(3) 0.042(4) 0.007(3) 0.014(3) -0.003(3)
C12 0.034(4) 0.034(4) 0.048(4) 0.019(3) 0.015(3) -0.004(3)
C13 0.025(4) 0.032(4) 0.048(4) 0.000(3) 0.014(3) -0.001(3)
C14 0.044(5) 0.056(5) 0.065(5) 0.014(4) 0.029(4) 0.008(4)
C15 0.032(5) 0.070(6) 0.077(6) -0.018(5) -0.002(4) 0.001(4)
C16 0.033(4) 0.050(5) 0.047(4) 0.001(4) 0.015(3) 0.008(4)
C17 0.041(5) 0.021(4) 0.060(5) -0.013(3) 0.021(4) -0.007(3)
C18 0.056(6) 0.026(4) 0.115(7) -0.009(4) 0.047(5) -0.005(4)
C19 0.054(5) 0.047(5) 0.056(5) -0.028(4) 0.009(4) -0.005(4)
C20 0.055(5) 0.030(4) 0.065(5) -0.010(4) 0.031(4) 0.008(4)
C22 0.044(4) 0.029(4) 0.024(3) 0.015(3) 0.017(3) -0.002(4)
C26 0.062(8) 0.161(13) 0.113(10) 0.009(9) -0.016(7) -0.023(8)
C25 0.073(9) 0.158(13) 0.199(15) 0.093(12) 0.035(10) -0.007(9)
C23 0.083(9) 0.182(14) 0.086(8) 0.054(8) -0.015(7) -0.040(9)
C24 0.116(10) 0.108(9) 0.072(7) 0.022(6) 0.035(7) 0.036(8)
O3 0.081(6) 0.236(10) 0.083(5) 0.079(6) 0.002(5) -0.037(6)

loop_
_atom_type_symbol
_atom_type_description
_atom_type_scat_dispersion_real
_atom_type_scat_dispersion_imag
_atom_type_scat_source
C C 0.0033 0.0016 'International Tables Vol C Tables 4.2.6.8 and 6.1.1.4'
H H 0.0000 0.0000 'International Tables Vol C Tables 4.2.6.8 and 6.1.1.4'
B B 0.0013 0.0007 'International Tables Vol C Tables 4.2.6.8 and 6.1.1.4'
O O 0.0106 0.0060 'International Tables Vol C Tables 4.2.6.8 and 6.1.1.4'
P P 0.1023 0.0942 'International Tables Vol C Tables 4.2.6.8 and 6.1.1.4'
Cl Cl 0.1484 0.1585 'International Tables Vol C Tables 4.2.6.8 and 6.1.1.4'
Rh Rh -1.1178 0.9187 'International Tables Vol C Tables 4.2.6.8 and 6.1.1.4'

loop_
_geom_angle_atom_site_label_1
_geom_angle_atom_site_label_2
_geom_angle_atom_site_label_3
_geom_angle
C21 Rh1 B3 83.5(3)
C21 Rh1 P1 104.44(19)
B3 Rh1 P1 72.76(18)
C21 Rh1 Cl1 150.89(19)
B3 Rh1 Cl1 98.6(2)
P1 Rh1 Cl1 103.87(6)
C21 Rh1 Cl2 93.9(2)
B3 Rh1 Cl2 173.29(17)
P1 Rh1 Cl2 113.91(6)
Cl1 Rh1 Cl2 80.71(6)
C21 Rh1 Rh2 91.64(19)
B3 Rh1 Rh2 116.86(18)
P1 Rh1 Rh2 162.43(5)
Cl1 Rh1 Rh2 61.36(5)
Cl2 Rh1 Rh2 56.92(4)
C22 Rh2 B13 84.2(3)
C22 Rh2 P2 105.38(19)
B13 Rh2 P2 72.8(2)
C22 Rh2 Cl2 151.2(2)
B13 Rh2 Cl2 97.8(2)
P2 Rh2 Cl2 102.56(6)
C22 Rh2 Cl1 94.15(19)
B13 Rh2 Cl1 172.9(2)
P2 Rh2 Cl1 114.34(6)
Cl2 Rh2 Cl1 80.35(6)
C22 Rh2 Rh1 92.37(18)
B13 Rh2 Rh1 116.4(2)
P2 Rh2 Rh1 161.07(4)
Cl2 Rh2 Rh1 60.93(5)
Cl1 Rh2 Rh1 56.64(4)
C1 P1 C3 108.9(3)
C1 P1 C7 109.8(3)
C3 P1 C7 108.4(3)
C1 P1 Rh1 89.11(18)
C3 P1 Rh1 120.3(2)
C7 P1 Rh1 118.0(2)
C11 P2 C13 109.4(3)
C11 P2 C17 109.9(3)
C13 P2 C17 108.6(3)
C11 P2 Rh2 88.68(18)
C13 P2 Rh2 117.3(2)
C17 P2 Rh2 120.7(2)
Rh1 Cl1 Rh2 62.00(4)
Rh2 Cl2 Rh1 62.16(4)
C2 B3 B1 103.1(5)
C2 B3 B4 101.0(5)
B1 B3 B4 60.0(4)
C2 B3 C1 56.4(3)
B1 B3 C1 104.5(5)
B4 B3 C1 57.0(4)
C2 B3 B2 58.1(4)
B1 B3 B2 59.5(5)
B4 B3 B2 106.0(6)
C1 B3 B2 104.2(5)
C2 B3 Rh1 112.7(5)
B1 B3 Rh1 142.6(5)
B4 B3 Rh1 120.0(5)
C1 B3 Rh1 103.9(4)
B2 B3 Rh1 133.8(5)
C2 B2 B1 104.9(6)
C2 B2 B8 103.4(6)
B1 B2 B8 60.1(5)
C2 B2 B3 59.8(4)
B1 B2 B3 60.2(5)
B8 B2 B3 108.2(7)
C2 B2 B7 57.9(4)
B1 B2 B7 108.3(7)
B8 B2 B7 59.7(5)
B3 B2 B7 108.8(5)
C2 B2 H2 125.2
B1 B2 H2 122.1
B8 B2 H2 122.9
B3 B2 H2 120.6
B7 B2 H2 121.5
B2 B1 B3 60.3(5)
B2 B1 B8 60.4(6)
B3 B1 B8 108.6(6)
B2 B1 B4 106.6(6)
B3 B1 B4 60.0(4)
B8 B1 B4 105.5(6)
B2 B1 B9 107.0(6)
B3 B1 B9 108.0(5)
B8 B1 B9 58.6(5)
B4 B1 B9 58.9(5)
B2 B1 H1 122.0
B3 B1 H1 120.8
B8 B1 H1 122.4
B4 B1 H1 123.3
B9 B1 H1 122.6
C1 B4 B9 106.9(6)
C1 B4 B3 61.4(4)
B9 B4 B3 110.0(6)
C1 B4 B5 59.7(4)
B9 B4 B5 60.6(5)
B3 B4 B5 111.6(6)
C1 B4 B1 107.9(6)
B9 B4 B1 61.4(5)
B3 B4 B1 60.0(4)
B5 B4 B1 110.9(6)
C1 B4 H4 122.7
B9 B4 H4 121.4
B3 B4 H4 119.7
B5 B4 H4 119.7
B1 B4 H4 120.9
C1 B5 B4 57.8(4)
C1 B5 B6 59.7(4)
B4 B5 B6 107.1(6)
C1 B5 B9 104.5(5)
B4 B5 B9 59.4(4)
B6 B5 B9 107.4(6)
C1 B5 B10 105.1(6)
B4 B5 B10 106.8(6)
B6 B5 B10 59.4(5)
B9 B5 B10 59.9(5)
C1 B5 H5 124.3
B4 B5 H5 122.6
B6 B5 H5 121.7
B9 B5 H5 122.7
B10 B5 H5 122.6
C2 B6 C1 57.0(4)
C2 B6 B10 103.3(6)
C1 B6 B10 105.1(6)
C2 B6 B5 103.6(5)
C1 B6 B5 58.6(4)
B10 B6 B5 60.4(6)
C2 B6 B7 57.2(4)
C1 B6 B7 103.7(5)
B10 B6 B7 59.6(5)
B5 B6 B7 107.2(7)
C2 B6 H6 125.8
C1 B6 H6 124.5
B10 B6 H6 123.0
B5 B6 H6 122.3
B7 B6 H6 123.1
C2 B7 B8 104.2(6)
C2 B7 B10 104.9(6)
B8 B7 B10 60.9(6)
C2 B7 B2 58.8(4)
B8 B7 B2 59.9(5)
B10 B7 B2 109.3(7)
C2 B7 B6 59.5(4)
B8 B7 B6 108.3(7)
B10 B7 B6 59.4(5)
B2 B7 B6 109.2(6)
C2 B7 H7 124.9
B8 B7 H7 122.4
B10 B7 H7 121.9
B2 B7 H7 120.7
B6 B7 H7 121.0
B9 B8 B7 107.9(6)
B9 B8 B2 108.8(6)
B7 B8 B2 60.4(5)
B9 B8 B1 61.7(5)
B7 B8 B1 108.4(6)
B2 B8 B1 59.6(5)
B9 B8 B10 60.3(6)
B7 B8 B10 59.5(5)
B2 B8 B10 108.5(6)
B1 B8 B10 110.0(6)
B9 B8 H8 121.0
B7 B8 H8 122.0
B2 B8 H8 121.6
B1 B8 H8 120.6
B10 B8 H8 121.1
B8 B9 B4 107.0(7)
B8 B9 B10 61.2(5)
B4 B9 B10 107.5(6)
B8 B9 B5 109.2(7)
B4 B9 B5 60.0(4)
B10 B9 B5 60.2(5)
B8 B9 B1 59.7(5)
B4 B9 B1 59.7(5)
B10 B9 B1 109.0(7)
B5 B9 B1 109.0(6)
B8 B9 H9 121.5
B4 B9 H9 122.7
B10 B9 H9 121.2
B5 B9 H9 120.9
B1 B9 H9 121.3
B6 B10 B7 61.0(5)
B6 B10 B9 108.0(6)
B7 B10 B9 106.5(6)
B6 B10 B5 60.2(5)
B7 B10 B5 108.0(6)
B9 B10 B5 59.9(5)
B6 B10 B8 108.4(6)
B7 B10 B8 59.5(5)
B9 B10 B8 58.5(5)
B5 B10 B8 106.8(6)
B6 B10 H10 120.9
B7 B10 H10 121.9
B9 B10 H10 122.7
B5 B10 H10 121.9
B8 B10 H10 122.5
C12 B13 C11 56.8(4)
C12 B13 B12 58.9(4)
C11 B13 B12 104.7(5)
C12 B13 B11 104.3(5)
C11 B13 B11 104.3(5)
B12 B13 B11 59.8(5)
C12 B13 B14 100.4(5)
C11 B13 B14 56.3(4)
B12 B13 B14 104.8(5)
B11 B13 B14 59.1(4)
C12 B13 Rh2 112.4(4)
C11 B13 Rh2 103.6(4)
B12 B13 Rh2 134.5(5)
B11 B13 Rh2 142.0(5)
B14 B13 Rh2 120.5(5)
C12 B12 B18 103.9(6)
C12 B12 B13 59.3(4)
B18 B12 B13 109.3(6)
C12 B12 B11 105.0(6)
B18 B12 B11 61.3(5)
B13 B12 B11 60.3(4)
C12 B12 B17 57.6(4)
B18 B12 B17 60.3(5)
B13 B12 B17 108.7(6)
B11 B12 B17 109.6(6)
C12 B12 H12 125.6
B18 B12 H12 121.9
B13 B12 H12 120.6
B11 B12 H12 121.3
B17 B12 H12 121.2
B14 B11 B12 106.2(6)
B14 B11 B13 61.0(4)
B12 B11 B13 59.8(4)
B14 B11 B18 104.4(6)
B12 B11 B18 58.7(5)
B13 B11 B18 106.9(7)
B14 B11 B19 57.8(4)
B12 B11 B19 106.6(6)
B13 B11 B19 108.1(6)
B18 B11 B19 59.5(5)
B14 B11 H11 123.6
B12 B11 H11 122.7
B13 B11 H11 121.0
B18 B11 H11 123.5
B19 B11 H11 122.4
C11 B14 B19 109.2(6)
C11 B14 B11 108.6(6)
B19 B14 B11 62.0(5)
C11 B14 B15 61.3(4)
B19 B14 B15 61.2(5)
B11 B14 B15 111.9(6)
C11 B14 B13 60.7(4)
B19 B14 B13 110.6(6)
B11 B14 B13 60.0(4)
B15 B14 B13 112.0(6)
C11 B14 H14 121.7
B19 B14 H14 120.3
B11 B14 H14 120.5
B15 B14 H14 118.8
B13 B14 H14 120.1
B20 B15 C11 105.6(6)
B20 B15 B14 106.0(6)
C11 B15 B14 56.8(4)
B20 B15 B16 60.4(5)
C11 B15 B16 60.0(4)
B14 B15 B16 106.6(5)
B20 B15 B19 60.4(6)
C11 B15 B19 103.3(5)
B14 B15 B19 58.1(4)
B16 B15 B19 108.3(7)
B20 B15 H15 122.1
C11 B15 H15 124.7
B14 B15 H15 123.9
B16 B15 H15 120.9
B19 B15 H15 123.0
C12 B16 C11 56.5(4)
C12 B16 B15 104.5(6)
C11 B16 B15 59.6(4)
C12 B16 B20 103.6(6)
C11 B16 B20 104.6(6)
B15 B16 B20 59.5(5)
C12 B16 B17 57.6(4)
C11 B16 B17 104.1(5)
B15 B16 B17 108.3(7)
B20 B16 B17 60.6(5)
C12 B16 H16 125.5
C11 B16 H16 124.5
B15 B16 H16 121.7
B20 B16 H16 123.3
B17 B16 H16 122.2
C12 B17 B16 59.9(4)
C12 B17 B18 103.3(6)
B16 B17 B18 107.4(7)
C12 B17 B20 104.5(6)
B16 B17 B20 59.5(5)
B18 B17 B20 59.7(6)
C12 B17 B12 58.9(4)
B16 B17 B12 108.9(6)
B18 B17 B12 58.3(5)
B20 B17 B12 106.8(7)
C12 B17 H17 124.6
B16 B17 H17 120.8
B18 B17 H17 123.6
B20 B17 H17 122.9
B12 B17 H17 121.9
B12 B18 B19 108.4(6)
B12 B18 B17 61.3(5)
B19 B18 B17 108.3(7)
B12 B18 B20 109.7(7)
B19 B18 B20 59.9(5)
B17 B18 B20 60.4(6)
B12 B18 B11 60.1(5)
B19 B18 B11 60.4(5)
B17 B18 B11 109.4(6)
B20 B18 B11 109.2(6)
B12 B18 H18 120.9
B19 B18 H18 121.9
B17 B18 H18 120.9
B20 B18 H18 120.9
B11 B18 H18 121.0
B14 B19 B15 60.7(4)
B14 B19 B20 107.2(6)
B15 B19 B20 59.3(5)
B14 B19 B18 106.8(6)
B15 B19 B18 107.7(7)
B20 B19 B18 60.1(6)
B14 B19 B11 60.2(4)
B15 B19 B11 110.0(6)
B20 B19 B11 109.2(7)
B18 B19 B11 60.2(5)
B14 B19 H19 122.4
B15 B19 H19 121.1
B20 B19 H19 121.9
B18 B19 H19 122.4
B11 B19 H19 120.3
B15 B20 B16 60.1(5)
B15 B20 B19 60.3(5)
B16 B20 B19 108.0(6)
B15 B20 B18 108.4(6)
B16 B20 B18 107.8(6)
B19 B20 B18 60.0(6)
B15 B20 B17 108.3(6)
B16 B20 B17 59.9(5)
B19 B20 B17 107.8(6)
B18 B20 B17 59.8(5)
B15 B20 H20 121.3
B16 B20 H20 121.8
B19 B20 H20 121.7
B18 B20 H20 121.7
B17 B20 H20 121.8
C2 C1 B4 108.0(5)
C2 C1 B5 109.3(5)
B4 C1 B5 62.5(4)
C2 C1 B6 61.1(4)
B4 C1 B6 112.5(6)
B5 C1 B6 61.7(5)
C2 C1 B3 60.7(4)
B4 C1 B3 61.6(4)
B5 C1 B3 114.0(5)
B6 C1 B3 113.9(5)
C2 C1 P1 110.1(4)
B4 C1 P1 113.4(4)
B5 C1 P1 139.3(5)
B6 C1 P1 133.6(5)
B3 C1 P1 94.1(4)
C1 C2 B7 112.6(6)
C1 C2 B2 112.5(6)
B7 C2 B2 63.4(5)
C1 C2 B6 62.0(4)
B7 C2 B6 63.3(4)
B2 C2 B6 116.2(6)
C1 C2 B3 62.8(4)
B7 C2 B3 115.4(6)
B2 C2 B3 62.1(4)
B6 C2 B3 116.5(6)
C1 C2 H2A 119.8
B7 C2 H2A 117.8
B2 C2 H2A 117.9
B6 C2 H2A 116.3
B3 C2 H2A 116.8
C5 C3 C6 114.0(6)
C5 C3 C4 105.7(7)
C6 C3 C4 104.1(6)
C5 C3 P1 106.9(5)
C6 C3 P1 112.8(5)
C4 C3 P1 113.2(4)
C3 C4 H4A 109.5
C3 C4 H4B 109.5
H4A C4 H4B 109.5
C3 C4 H4C 109.5
H4A C4 H4C 109.5
H4B C4 H4C 109.5
C3 C5 H5A 109.5
C3 C5 H5B 109.5
H5A C5 H5B 109.5
C3 C5 H5C 109.5
H5A C5 H5C 109.5
H5B C5 H5C 109.5
C3 C6 H6A 109.5
C3 C6 H6B 109.5
H6A C6 H6B 109.5
C3 C6 H6C 109.5
H6A C6 H6C 109.5
H6B C6 H6C 109.5
C10 C7 C8 105.8(6)
C10 C7 C9 108.9(6)
C8 C7 C9 108.7(6)
C10 C7 P1 110.6(5)
C8 C7 P1 109.9(5)
C9 C7 P1 112.7(5)
C7 C8 H8A 109.5
C7 C8 H8B 109.5
H8A C8 H8B 109.5
C7 C8 H8C 109.5
H8A C8 H8C 109.5
H8B C8 H8C 109.5
C7 C9 H9A 109.5
C7 C9 H9B 109.5
H9A C9 H9B 109.5
C7 C9 H9C 109.5
H9A C9 H9C 109.5
H9B C9 H9C 109.5
C7 C10 H10A 109.5
C7 C10 H10B 109.5
H10A C10 H10B 109.5
C7 C10 H10C 109.5
H10A C10 H10C 109.5
H10B C10 H10C 109.5
O1 C21 Rh1 177.1(6)
C12 C11 B14 108.5(5)
C12 C11 B15 108.5(5)
B14 C11 B15 61.9(4)
C12 C11 B13 60.6(4)
B14 C11 B13 63.0(4)
B15 C11 B13 114.4(5)
C12 C11 B16 61.0(4)
B14 C11 B16 110.9(5)
B15 C11 B16 60.3(4)
B13 C11 B16 113.4(5)
C12 C11 P2 111.1(4)
B14 C11 P2 113.8(4)
B15 C11 P2 138.8(5)
B13 C11 P2 94.8(4)
B16 C11 P2 134.4(5)
C11 C12 B17 112.9(5)
C11 C12 B12 111.6(5)
B17 C12 B12 63.5(5)
C11 C12 B13 62.6(4)
B17 C12 B13 115.8(6)
B12 C12 B13 61.8(4)
C11 C12 B16 62.5(4)
B17 C12 B16 62.5(4)
B12 C12 B16 114.8(6)
B13 C12 B16 116.4(5)
C11 C12 H12A 119.8
B17 C12 H12A 117.5
B12 C12 H12A 118.9
B13 C12 H12A 116.7
B16 C12 H12A 116.9
C16 C13 C14 108.5(5)
C16 C13 C15 103.6(6)
C14 C13 C15 109.6(6)
C16 C13 P2 111.0(4)
C14 C13 P2 113.5(5)
C15 C13 P2 110.1(5)
C13 C14 H14A 109.5
C13 C14 H14B 109.5
H14A C14 H14B 109.5
C13 C14 H14C 109.5
H14A C14 H14C 109.5
H14B C14 H14C 109.5
C13 C15 H15A 109.5
C13 C15 H15B 109.5
H15A C15 H15B 109.5
C13 C15 H15C 109.5
H15A C15 H15C 109.5
H15B C15 H15C 109.5
C13 C16 H16A 109.5
C13 C16 H16B 109.5
H16A C16 H16B 109.5
C13 C16 H16C 109.5
H16A C16 H16C 109.5
H16B C16 H16C 109.5
C20 C17 C18 106.2(6)
C20 C17 C19 106.6(6)
C18 C17 C19 112.5(6)
C20 C17 P2 112.5(5)
C18 C17 P2 112.9(5)
C19 C17 P2 106.0(5)
C17 C18 H18A 109.5
C17 C18 H18B 109.5
H18A C18 H18B 109.5
C17 C18 H18C 109.5
H18A C18 H18C 109.5
H18B C18 H18C 109.5
C17 C19 H19A 109.5
C17 C19 H19B 109.5
H19A C19 H19B 109.5
C17 C19 H19C 109.5
H19A C19 H19C 109.5
H19B C19 H19C 109.5
C17 C20 H20A 109.5
C17 C20 H20B 109.5
H20A C20 H20B 109.5
C17 C20 H20C 109.5
H20A C20 H20C 109.5
H20B C20 H20C 109.5
O2 C22 Rh2 176.6(6)
O3 C26 C25 107.0(9)
O3 C26 H26A 110.3
C25 C26 H26A 110.3
O3 C26 H26B 110.3
C25 C26 H26B 110.3
H26A C26 H26B 108.6
C24 C25 C26 104.5(9)
C24 C25 H25A 110.9
C26 C25 H25A 110.9
C24 C25 H25B 110.9
C26 C25 H25B 110.9
H25A C25 H25B 108.9
O3 C23 C24 107.3(9)
O3 C23 H23A 110.3
C24 C23 H23A 110.3
O3 C23 H23B 110.3
C24 C23 H23B 110.3
H23A C23 H23B 108.5
C23 C24 C25 103.0(9)
C23 C24 H24A 111.2
C25 C24 H24A 111.2
C23 C24 H24B 111.2
C25 C24 H24B 111.2
H24A C24 H24B 109.1
C26 O3 C23 111.1(8)

loop_
_geom_bond_atom_site_label_1
_geom_bond_atom_site_label_2
_geom_bond_distance
Rh1 C21 1.829(6)
Rh1 B3 2.082(7)
Rh1 P1 2.4109(17)
Rh1 Cl1 2.4427(19)
Rh1 Cl2 2.552(2)
Rh1 Rh2 2.5822(10)
Rh2 C22 1.832(7)
Rh2 B13 2.089(7)
Rh2 P2 2.4179(18)
Rh2 Cl2 2.4469(17)
Rh2 Cl1 2.5666(19)
O1 C21 1.135(7)
O2 C22 1.147(7)
P1 C1 1.888(6)
P1 C3 1.909(6)
P1 C7 1.924(7)
P2 C11 1.888(7)
P2 C13 1.903(6)
P2 C17 1.918(6)
B3 C2 1.734(9)
B3 B1 1.771(11)
B3 B4 1.772(11)
B3 C1 1.769(8)
B3 B2 1.774(11)
B2 C2 1.704(10)
B2 B1 1.758(13)
B2 B8 1.773(13)
B2 B7 1.782(11)
B2 H2 1.1200
B1 B8 1.767(13)
B1 B4 1.773(11)
B1 B9 1.803(12)
B1 H1 1.1200
B4 C1 1.689(9)
B4 B9 1.759(12)
B4 B5 1.770(10)
B4 H4 1.1200
B5 C1 1.724(10)
B5 B6 1.780(12)
B5 B9 1.781(11)
B5 B10 1.785(13)
B5 H5 1.1200
B6 C2 1.729(10)
B6 C1 1.745(9)
B6 B10 1.767(13)
B6 B7 1.794(11)
B6 H6 1.1200
B7 C2 1.688(10)
B7 B8 1.770(14)
B7 B10 1.770(14)
B7 H7 1.1200
B8 B9 1.746(15)
B8 B10 1.795(12)
B8 H8 1.1200
B9 B10 1.780(14)
B9 H9 1.1200
B10 H10 1.1200
B13 C12 1.729(9)
B13 C11 1.761(9)
B13 B12 1.772(11)
B13 B11 1.781(10)
B13 B14 1.799(10)
B12 C12 1.722(11)
B12 B18 1.748(11)
B12 B11 1.772(12)
B12 B17 1.801(11)
B12 H12 1.1200
B11 B14 1.765(11)
B11 B18 1.793(12)
B11 B19 1.797(11)
B11 H11 1.1200
B14 C11 1.678(9)
B14 B19 1.722(11)
B14 B15 1.768(10)
B14 H14 1.1200
B15 B20 1.760(13)
B15 C11 1.759(9)
B15 B16 1.771(11)
B15 B19 1.777(12)
B15 H15 1.1200
B16 C12 1.740(9)
B16 C11 1.766(10)
B16 B20 1.776(13)
B16 B17 1.784(12)
B16 H16 1.1200
B17 C12 1.699(10)
B17 B18 1.784(15)
B17 B20 1.795(13)
B17 H17 1.1200
B18 B19 1.781(14)
B18 B20 1.782(13)
B18 H18 1.1200
B19 B20 1.779(14)
B19 H19 1.1200
B20 H20 1.1200
C1 C2 1.657(9)
C2 H2A 1.1200
C3 C5 1.523(10)
C3 C6 1.525(9)
C3 C4 1.529(9)
C4 H4A 0.9800
C4 H4B 0.9800
C4 H4C 0.9800
C5 H5A 0.9800
C5 H5B 0.9800
C5 H5C 0.9800
C6 H6A 0.9800
C6 H6B 0.9800
C6 H6C 0.9800
C7 C10 1.480(9)
C7 C8 1.524(10)
C7 C9 1.543(9)
C8 H8A 0.9800
C8 H8B 0.9800
C8 H8C 0.9800
C9 H9A 0.9800
C9 H9B 0.9800
C9 H9C 0.9800
C10 H10A 0.9800
C10 H10B 0.9800
C10 H10C 0.9800
C11 C12 1.661(9)
C12 H12A 1.1200
C13 C16 1.515(9)
C13 C14 1.538(9)
C13 C15 1.538(9)
C14 H14A 0.9800
C14 H14B 0.9800
C14 H14C 0.9800
C15 H15A 0.9800
C15 H15B 0.9800
C15 H15C 0.9800
C16 H16A 0.9800
C16 H16B 0.9800
C16 H16C 0.9800
C17 C20 1.535(9)
C17 C18 1.535(9)
C17 C19 1.541(9)
C18 H18A 0.9800
C18 H18B 0.9800
C18 H18C 0.9800
C19 H19A 0.9800
C19 H19B 0.9800
C19 H19C 0.9800
C20 H20A 0.9800
C20 H20B 0.9800
C20 H20C 0.9800
C26 O3 1.306(10)
C26 C25 1.465(13)
C26 H26A 0.9900
C26 H26B 0.9900
C25 C24 1.460(14)
C25 H25A 0.9900
C25 H25B 0.9900
C23 O3 1.398(10)
C23 C24 1.406(12)
C23 H23A 0.9900
C23 H23B 0.9900
C24 H24A 0.9900
C24 H24B 0.9900

loop_
_geom_torsion_atom_site_label_1
_geom_torsion_atom_site_label_2
_geom_torsion_atom_site_label_3
_geom_torsion_atom_site_label_4
_geom_torsion
C21 Rh1 Rh2 C22 75.2(3)
B3 Rh1 Rh2 C22 -8.4(3)
P1 Rh1 Rh2 C22 -128.3(3)
Cl1 Rh1 Rh2 C22 -93.4(2)
Cl2 Rh1 Rh2 C22 168.7(2)
C21 Rh1 Rh2 B13 -9.4(3)
B3 Rh1 Rh2 B13 -93.0(3)
P1 Rh1 Rh2 B13 147.0(3)
Cl1 Rh1 Rh2 B13 -178.1(2)
Cl2 Rh1 Rh2 B13 84.1(2)
C21 Rh1 Rh2 P2 -124.9(3)
B3 Rh1 Rh2 P2 151.6(3)
P1 Rh1 Rh2 P2 31.6(2)
Cl1 Rh1 Rh2 P2 66.52(15)
Cl2 Rh1 Rh2 P2 -31.32(15)
C21 Rh1 Rh2 Cl2 -93.5(2)
B3 Rh1 Rh2 Cl2 -177.1(2)
P1 Rh1 Rh2 Cl2 62.94(16)
Cl1 Rh1 Rh2 Cl2 97.84(7)
C21 Rh1 Rh2 Cl1 168.6(2)
B3 Rh1 Rh2 Cl1 85.0(2)
P1 Rh1 Rh2 Cl1 -34.90(16)
Cl2 Rh1 Rh2 Cl1 -97.84(7)
C21 Rh1 P1 C1 -80.3(3)
B3 Rh1 P1 C1 -1.9(3)
Cl1 Rh1 P1 C1 92.9(2)
Cl2 Rh1 P1 C1 178.7(2)
Rh2 Rh1 P1 C1 124.0(2)
C21 Rh1 P1 C3 168.2(3)
B3 Rh1 P1 C3 -113.4(3)
Cl1 Rh1 P1 C3 -18.6(3)
Cl2 Rh1 P1 C3 67.2(3)
Rh2 Rh1 P1 C3 12.5(3)
C21 Rh1 P1 C7 31.7(3)
B3 Rh1 P1 C7 110.1(3)
Cl1 Rh1 P1 C7 -155.1(3)
Cl2 Rh1 P1 C7 -69.2(3)
Rh2 Rh1 P1 C7 -123.9(3)
C22 Rh2 P2 C11 -81.3(3)
B13 Rh2 P2 C11 -2.6(3)
Cl2 Rh2 P2 C11 91.8(2)
Cl1 Rh2 P2 C11 176.77(19)
Rh1 Rh2 P2 C11 119.5(2)
C22 Rh2 P2 C13 29.9(3)
B13 Rh2 P2 C13 108.6(3)
Cl2 Rh2 P2 C13 -157.0(2)
Cl1 Rh2 P2 C13 -72.1(2)
Rh1 Rh2 P2 C13 -129.3(3)
C22 Rh2 P2 C17 166.2(3)
B13 Rh2 P2 C17 -115.1(3)
Cl2 Rh2 P2 C17 -20.7(3)
Cl1 Rh2 P2 C17 64.3(3)
Rh1 Rh2 P2 C17 7.1(3)
C21 Rh1 Cl1 Rh2 -23.9(4)
B3 Rh1 Cl1 Rh2 -116.00(17)
P1 Rh1 Cl1 Rh2 169.75(5)
Cl2 Rh1 Cl1 Rh2 57.25(4)
C22 Rh2 Cl1 Rh1 90.1(2)
B13 Rh2 Cl1 Rh1 14.1(17)
P2 Rh2 Cl1 Rh1 -160.94(5)
Cl2 Rh2 Cl1 Rh1 -61.43(6)
C22 Rh2 Cl2 Rh1 -23.9(4)
B13 Rh2 Cl2 Rh1 -116.0(2)
P2 Rh2 Cl2 Rh1 170.05(5)
Cl1 Rh2 Cl2 Rh1 57.07(5)
C21 Rh1 Cl2 Rh2 89.4(2)
B3 Rh1 Cl2 Rh2 22.5(19)
P1 Rh1 Cl2 Rh2 -162.90(5)
Cl1 Rh1 Cl2 Rh2 -61.76(5)
C21 Rh1 B3 C2 168.5(4)
P1 Rh1 B3 C2 61.2(4)
Cl1 Rh1 B3 C2 -40.7(4)
Cl2 Rh1 B3 C2 -124.0(17)
Rh2 Rh1 B3 C2 -102.9(4)
C21 Rh1 B3 B1 -29.1(8)
P1 Rh1 B3 B1 -136.4(9)
Cl1 Rh1 B3 B1 121.6(8)
Cl2 Rh1 B3 B1 38(3)
Rh2 Rh1 B3 B1 59.5(9)
C21 Rh1 B3 B4 49.8(5)
P1 Rh1 B3 B4 -57.6(4)
Cl1 Rh1 B3 B4 -159.5(4)
Cl2 Rh1 B3 B4 117.2(18)
Rh2 Rh1 B3 B4 138.3(4)
C21 Rh1 B3 C1 109.4(4)
P1 Rh1 B3 C1 2.1(3)
Cl1 Rh1 B3 C1 -99.8(4)
Cl2 Rh1 B3 C1 176.9(16)
Rh2 Rh1 B3 C1 -162.0(3)
C21 Rh1 B3 B2 -124.5(6)
P1 Rh1 B3 B2 128.1(6)
Cl1 Rh1 B3 B2 26.2(6)
Cl2 Rh1 B3 B2 -57(2)
Rh2 Rh1 B3 B2 -36.0(7)
B1 B3 B2 C2 132.7(6)
B4 B3 B2 C2 93.2(5)
C1 B3 B2 C2 34.0(5)
Rh1 B3 B2 C2 -91.9(6)
C2 B3 B2 B1 -132.7(6)
B4 B3 B2 B1 -39.4(5)
C1 B3 B2 B1 -98.6(6)
Rh1 B3 B2 B1 135.4(6)
C2 B3 B2 B8 -95.2(6)
B1 B3 B2 B8 37.4(5)
B4 B3 B2 B8 -2.0(7)
C1 B3 B2 B8 -61.2(7)
Rh1 B3 B2 B8 172.9(5)
C2 B3 B2 B7 -31.9(6)
B1 B3 B2 B7 100.8(7)
B4 B3 B2 B7 61.3(7)
C1 B3 B2 B7 2.1(8)
Rh1 B3 B2 B7 -123.8(7)
C2 B2 B1 B3 -41.1(5)
B8 B2 B1 B3 -138.2(6)
B7 B2 B1 B3 -101.7(6)
C2 B2 B1 B8 97.1(6)
B3 B2 B1 B8 138.2(6)
B7 B2 B1 B8 36.6(6)
C2 B2 B1 B4 -1.5(7)
B8 B2 B1 B4 -98.6(6)
B3 B2 B1 B4 39.6(5)
B7 B2 B1 B4 -62.1(7)
C2 B2 B1 B9 60.3(7)
B8 B2 B1 B9 -36.8(5)
B3 B2 B1 B9 101.4(6)
B7 B2 B1 B9 -0.2(7)
C2 B3 B1 B2 39.9(5)
B4 B3 B1 B2 135.2(6)
C1 B3 B1 B2 98.1(5)
Rh1 B3 B1 B2 -123.5(9)
C2 B3 B1 B8 2.2(7)
B4 B3 B1 B8 97.5(6)
C1 B3 B1 B8 60.5(7)
B2 B3 B1 B8 -37.7(6)
Rh1 B3 B1 B8 -161.1(7)
C2 B3 B1 B4 -95.3(5)
C1 B3 B1 B4 -37.0(5)
B2 B3 B1 B4 -135.2(6)
Rh1 B3 B1 B4 101.4(8)
C2 B3 B1 B9 -59.8(7)
B4 B3 B1 B9 35.5(6)
C1 B3 B1 B9 -1.5(8)
B2 B3 B1 B9 -99.7(7)
Rh1 B3 B1 B9 136.9(7)
C2 B3 B4 C1 -37.0(4)
B1 B3 B4 C1 -136.0(6)
B2 B3 B4 C1 -96.8(5)
Rh1 B3 B4 C1 87.5(5)
C2 B3 B4 B9 61.9(6)
B1 B3 B4 B9 -37.0(5)
C1 B3 B4 B9 98.9(6)
B2 B3 B4 B9 2.1(7)
Rh1 B3 B4 B9 -173.6(4)
C2 B3 B4 B5 -3.4(7)
B1 B3 B4 B5 -102.3(7)
C1 B3 B4 B5 33.6(5)
B2 B3 B4 B5 -63.2(6)
Rh1 B3 B4 B5 121.1(5)
C2 B3 B4 B1 98.9(5)
C1 B3 B4 B1 136.0(6)
B2 B3 B4 B1 39.2(5)
Rh1 B3 B4 B1 -136.6(6)
B2 B1 B4 C1 0.1(7)
B3 B1 B4 C1 39.9(5)
B8 B1 B4 C1 -62.9(8)
B9 B1 B4 C1 -99.9(6)
B2 B1 B4 B9 100.1(7)
B3 B1 B4 B9 139.8(6)
B8 B1 B4 B9 37.0(6)
B2 B1 B4 B3 -39.8(5)
B8 B1 B4 B3 -102.8(7)
B9 B1 B4 B3 -139.8(6)
B2 B1 B4 B5 63.8(7)
B3 B1 B4 B5 103.6(6)
B8 B1 B4 B5 0.7(8)
B9 B1 B4 B5 -36.3(6)
B9 B4 B5 C1 -135.7(6)
B3 B4 B5 C1 -34.2(5)
B1 B4 B5 C1 -99.1(6)
C1 B4 B5 B6 35.2(5)
B9 B4 B5 B6 -100.5(7)
B3 B4 B5 B6 1.0(8)
B1 B4 B5 B6 -63.9(7)
C1 B4 B5 B9 135.7(6)
B3 B4 B5 B9 101.4(7)
B1 B4 B5 B9 36.6(6)
C1 B4 B5 B10 97.6(6)
B9 B4 B5 B10 -38.1(7)
B3 B4 B5 B10 63.4(7)
B1 B4 B5 B10 -1.5(8)
C1 B5 B6 C2 36.4(5)
B4 B5 B6 C2 2.0(7)
B9 B5 B6 C2 -60.5(7)
B10 B5 B6 C2 -97.8(6)
B4 B5 B6 C1 -34.4(5)
B9 B5 B6 C1 -96.9(6)
B10 B5 B6 C1 -134.2(5)
C1 B5 B6 B10 134.2(5)
B4 B5 B6 B10 99.8(6)
B9 B5 B6 B10 37.3(5)
C1 B5 B6 B7 95.8(6)
B4 B5 B6 B7 61.5(7)
B9 B5 B6 B7 -1.1(7)
B10 B5 B6 B7 -38.3(5)
B1 B2 B7 C2 96.5(6)
B8 B2 B7 C2 133.2(7)
B3 B2 B7 C2 32.6(6)
C2 B2 B7 B8 -133.2(7)
B1 B2 B7 B8 -36.7(6)
B3 B2 B7 B8 -100.6(7)
C2 B2 B7 B10 -96.1(6)
B1 B2 B7 B10 0.4(8)
B8 B2 B7 B10 37.1(6)
B3 B2 B7 B10 -63.5(8)
C2 B2 B7 B6 -32.8(6)
B1 B2 B7 B6 63.7(8)
B8 B2 B7 B6 100.4(8)
B3 B2 B7 B6 -0.1(10)
C1 B6 B7 C2 -34.4(5)
B10 B6 B7 C2 -134.0(7)
B5 B6 B7 C2 -95.3(6)
C2 B6 B7 B8 96.1(6)
C1 B6 B7 B8 61.7(8)
B10 B6 B7 B8 -37.9(6)
B5 B6 B7 B8 0.8(8)
C2 B6 B7 B10 134.0(7)
C1 B6 B7 B10 99.6(7)
B5 B6 B7 B10 38.7(6)
C2 B6 B7 B2 32.5(6)
C1 B6 B7 B2 -1.9(9)
B10 B6 B7 B2 -101.5(8)
B5 B6 B7 B2 -62.8(8)
C2 B7 B8 B9 61.9(7)
B10 B7 B8 B9 -37.4(6)
B2 B7 B8 B9 101.9(7)
B6 B7 B8 B9 -0.2(8)
C2 B7 B8 B2 -40.0(5)
B10 B7 B8 B2 -139.4(7)
B6 B7 B8 B2 -102.1(6)
C2 B7 B8 B1 -3.5(8)
B10 B7 B8 B1 -102.8(7)
B2 B7 B8 B1 36.5(6)
B6 B7 B8 B1 -65.6(8)
C2 B7 B8 B10 99.3(6)
B2 B7 B8 B10 139.4(7)
B6 B7 B8 B10 37.3(6)
C2 B2 B8 B9 -61.0(7)
B1 B2 B8 B9 38.7(6)
B3 B2 B8 B9 1.2(8)
B7 B2 B8 B9 -100.4(7)
C2 B2 B8 B7 39.4(5)
B1 B2 B8 B7 139.1(6)
B3 B2 B8 B7 101.6(6)
C2 B2 B8 B1 -99.7(6)
B3 B2 B8 B1 -37.5(5)
B7 B2 B8 B1 -139.1(6)
C2 B2 B8 B10 3.1(9)
B1 B2 B8 B10 102.8(7)
B3 B2 B8 B10 65.3(8)
B7 B2 B8 B10 -36.3(7)
B2 B1 B8 B9 -137.8(6)
B3 B1 B8 B9 -100.2(6)
B4 B1 B8 B9 -37.2(6)
B2 B1 B8 B7 -36.9(6)
B3 B1 B8 B7 0.7(8)
B4 B1 B8 B7 63.7(8)
B9 B1 B8 B7 100.9(7)
B3 B1 B8 B2 37.6(5)
B4 B1 B8 B2 100.6(6)
B9 B1 B8 B2 137.8(6)
B2 B1 B8 B10 -100.3(7)
B3 B1 B8 B10 -62.6(9)
B4 B1 B8 B10 0.3(9)
B9 B1 B8 B10 37.5(7)
B7 B8 B9 B4 -63.9(7)
B2 B8 B9 B4 0.1(8)
B1 B8 B9 B4 37.8(5)
B10 B8 B9 B4 -101.0(6)
B7 B8 B9 B10 37.1(6)
B2 B8 B9 B10 101.1(7)
B1 B8 B9 B10 138.8(6)
B7 B8 B9 B5 -0.5(8)
B2 B8 B9 B5 63.5(8)
B1 B8 B9 B5 101.2(7)
B10 B8 B9 B5 -37.6(6)
B7 B8 B9 B1 -101.7(7)
B2 B8 B9 B1 -37.7(5)
B10 B8 B9 B1 -138.8(6)
C1 B4 B9 B8 63.6(7)
B3 B4 B9 B8 -1.4(7)
B5 B4 B9 B8 102.8(7)
B1 B4 B9 B8 -37.9(6)
C1 B4 B9 B10 -0.7(8)
B3 B4 B9 B10 -65.8(7)
B5 B4 B9 B10 38.4(6)
B1 B4 B9 B10 -102.2(7)
C1 B4 B9 B5 -39.1(5)
B3 B4 B9 B5 -104.2(6)
B1 B4 B9 B5 -140.6(7)
C1 B4 B9 B1 101.5(6)
B3 B4 B9 B1 36.4(6)
B5 B4 B9 B1 140.6(7)
C1 B5 B9 B8 -61.3(8)
B4 B5 B9 B8 -98.9(7)
B6 B5 B9 B8 1.0(8)
B10 B5 B9 B8 38.0(6)
C1 B5 B9 B4 37.6(5)
B6 B5 B9 B4 99.9(6)
B10 B5 B9 B4 137.0(7)
C1 B5 B9 B10 -99.3(6)
B4 B5 B9 B10 -137.0(7)
B6 B5 B9 B10 -37.0(6)
C1 B5 B9 B1 2.2(8)
B4 B5 B9 B1 -35.4(6)
B6 B5 B9 B1 64.5(8)
B10 B5 B9 B1 101.6(8)
B2 B1 B9 B8 37.6(6)
B3 B1 B9 B8 101.2(7)
B4 B1 B9 B8 137.2(7)
B2 B1 B9 B4 -99.5(6)
B3 B1 B9 B4 -36.0(6)
B8 B1 B9 B4 -137.2(7)
B2 B1 B9 B10 0.0(8)
B3 B1 B9 B10 63.6(8)
B8 B1 B9 B10 -37.6(6)
B4 B1 B9 B10 99.5(7)
B2 B1 B9 B5 -64.0(8)
B3 B1 B9 B5 -0.4(9)
B8 B1 B9 B5 -101.6(8)
B4 B1 B9 B5 35.5(6)
C2 B6 B10 B7 -38.4(5)
C1 B6 B10 B7 -97.3(6)
B5 B6 B10 B7 -136.6(6)
C2 B6 B10 B9 60.8(7)
C1 B6 B10 B9 1.9(8)
B5 B6 B10 B9 -37.4(6)
B7 B6 B10 B9 99.2(7)
C2 B6 B10 B5 98.2(6)
C1 B6 B10 B5 39.3(5)
B7 B6 B10 B5 136.6(6)
C2 B6 B10 B8 -1.1(9)
C1 B6 B10 B8 -60.0(8)
B5 B6 B10 B8 -99.3(7)
B7 B6 B10 B8 37.3(6)
C2 B7 B10 B6 39.9(5)
B8 B7 B10 B6 138.1(6)
B2 B7 B10 B6 101.5(6)
C2 B7 B10 B9 -62.0(7)
B8 B7 B10 B9 36.3(6)
B2 B7 B10 B9 -0.4(8)
B6 B7 B10 B9 -101.8(6)
C2 B7 B10 B5 1.1(8)
B8 B7 B10 B5 99.3(7)
B2 B7 B10 B5 62.7(7)
B6 B7 B10 B5 -38.8(5)
C2 B7 B10 B8 -98.2(6)
B2 B7 B10 B8 -36.6(6)
B6 B7 B10 B8 -138.1(6)
B8 B9 B10 B6 -100.9(7)
B4 B9 B10 B6 -0.8(8)
B5 B9 B10 B6 37.5(6)
B1 B9 B10 B6 -63.9(8)
B8 B9 B10 B7 -36.8(6)
B4 B9 B10 B7 63.4(7)
B5 B9 B10 B7 101.7(6)
B1 B9 B10 B7 0.2(8)
B8 B9 B10 B5 -138.4(7)
B4 B9 B10 B5 -38.3(6)
B1 B9 B10 B5 -101.4(7)
B4 B9 B10 B8 100.1(7)
B5 B9 B10 B8 138.4(7)
B1 B9 B10 B8 37.0(6)
C1 B5 B10 B6 -39.9(5)
B4 B5 B10 B6 -100.2(6)
B9 B5 B10 B6 -138.1(6)
C1 B5 B10 B7 -0.8(8)
B4 B5 B10 B7 -61.1(8)
B6 B5 B10 B7 39.1(6)
B9 B5 B10 B7 -99.0(7)
C1 B5 B10 B9 98.2(6)
B4 B5 B10 B9 37.9(6)
B6 B5 B10 B9 138.1(6)
C1 B5 B10 B8 62.0(8)
B4 B5 B10 B8 1.6(9)
B6 B5 B10 B8 101.9(7)
B9 B5 B10 B8 -36.2(6)
B9 B8 B10 B6 100.3(7)
B7 B8 B10 B6 -38.0(6)
B2 B8 B10 B6 -1.3(10)
B1 B8 B10 B6 62.2(10)
B9 B8 B10 B7 138.3(7)
B2 B8 B10 B7 36.7(7)
B1 B8 B10 B7 100.1(7)
B7 B8 B10 B9 -138.3(7)
B2 B8 B10 B9 -101.6(7)
B1 B8 B10 B9 -38.1(7)
B9 B8 B10 B5 36.9(6)
B7 B8 B10 B5 -101.4(7)
B2 B8 B10 B5 -64.7(9)
B1 B8 B10 B5 -1.2(10)
C22 Rh2 B13 C12 170.4(5)
P2 Rh2 B13 C12 62.2(4)
Cl2 Rh2 B13 C12 -38.5(4)
Cl1 Rh2 B13 C12 -113.1(16)
Rh1 Rh2 B13 C12 -99.9(4)
C22 Rh2 B13 C11 111.0(4)
P2 Rh2 B13 C11 2.9(3)
Cl2 Rh2 B13 C11 -97.9(4)
Cl1 Rh2 B13 C11 -172.5(14)
Rh1 Rh2 B13 C11 -159.3(3)
C22 Rh2 B13 B12 -121.8(7)
P2 Rh2 B13 B12 130.1(7)
Cl2 Rh2 B13 B12 29.3(7)
Cl1 Rh2 B13 B12 -45(2)
Rh1 Rh2 B13 B12 -32.1(7)
C22 Rh2 B13 B11 -25.3(8)
P2 Rh2 B13 B11 -133.4(8)
Cl2 Rh2 B13 B11 125.8(8)
Cl1 Rh2 B13 B11 51(2)
Rh1 Rh2 B13 B11 64.5(8)
C22 Rh2 B13 B14 52.3(5)
P2 Rh2 B13 B14 -55.8(4)
Cl2 Rh2 B13 B14 -156.6(4)
Cl1 Rh2 B13 B14 128.9(15)
Rh1 Rh2 B13 B14 142.1(4)
C11 B13 B12 C12 35.0(4)
B11 B13 B12 C12 133.2(5)
B14 B13 B12 C12 93.4(5)
Rh2 B13 B12 C12 -91.8(7)
C12 B13 B12 B18 -95.0(6)
C11 B13 B12 B18 -60.0(7)
B11 B13 B12 B18 38.2(6)
B14 B13 B12 B18 -1.7(8)
Rh2 B13 B12 B18 173.1(6)
C12 B13 B12 B11 -133.2(5)
C11 B13 B12 B11 -98.2(5)
B14 B13 B12 B11 -39.8(5)
Rh2 B13 B12 B11 135.0(7)
C12 B13 B12 B17 -30.8(6)
C11 B13 B12 B17 4.2(7)
B11 B13 B12 B17 102.4(7)
B14 B13 B12 B17 62.6(7)
Rh2 B13 B12 B17 -122.6(7)
C12 B12 B11 B14 0.6(6)
B18 B12 B11 B14 -97.3(6)
B13 B12 B11 B14 41.1(5)
B17 B12 B11 B14 -59.8(7)
C12 B12 B11 B13 -40.5(5)
B18 B12 B11 B13 -138.3(6)
B17 B12 B11 B13 -100.9(6)
C12 B12 B11 B18 97.9(6)
B13 B12 B11 B18 138.3(6)
B17 B12 B11 B18 37.4(6)
C12 B12 B11 B19 61.1(6)
B18 B12 B11 B19 -36.7(6)
B13 B12 B11 B19 101.6(6)
B17 B12 B11 B19 0.7(7)
C12 B13 B11 B14 -93.7(5)
C11 B13 B11 B14 -34.9(5)
B12 B13 B11 B14 -133.8(6)
Rh2 B13 B11 B14 101.2(8)
C12 B13 B11 B12 40.1(5)
C11 B13 B11 B12 98.9(5)
B14 B13 B11 B12 133.8(6)
Rh2 B13 B11 B12 -125.0(8)
C12 B13 B11 B18 3.7(7)
C11 B13 B11 B18 62.5(6)
B12 B13 B11 B18 -36.4(5)
B14 B13 B11 B18 97.4(6)
Rh2 B13 B11 B18 -161.4(6)
C12 B13 B11 B19 -59.0(7)
C11 B13 B11 B19 -0.1(7)
B12 B13 B11 B19 -99.1(7)
B14 B13 B11 B19 34.7(6)
Rh2 B13 B11 B19 136.0(7)
B12 B11 B14 C11 -2.7(7)
B13 B11 B14 C11 37.8(5)
B18 B11 B14 C11 -63.7(7)
B19 B11 B14 C11 -102.4(7)
B12 B11 B14 B19 99.7(6)
B13 B11 B14 B19 140.2(6)
B18 B11 B14 B19 38.6(6)
B12 B11 B14 B15 63.0(6)
B13 B11 B14 B15 103.6(6)
B18 B11 B14 B15 2.0(8)
B19 B11 B14 B15 -36.7(6)
B12 B11 B14 B13 -40.5(5)
B18 B11 B14 B13 -101.6(6)
B19 B11 B14 B13 -140.2(6)
C12 B13 B14 C11 -37.7(5)
B12 B13 B14 C11 -98.0(5)
B11 B13 B14 C11 -138.2(6)
Rh2 B13 B14 C11 86.3(5)
C12 B13 B14 B19 63.4(7)
C11 B13 B14 B19 101.1(6)
B12 B13 B14 B19 3.0(7)
B11 B13 B14 B19 -37.2(6)
Rh2 B13 B14 B19 -172.7(5)
C12 B13 B14 B11 100.6(6)
C11 B13 B14 B11 138.2(6)
B12 B13 B14 B11 40.2(5)
Rh2 B13 B14 B11 -135.5(6)
C12 B13 B14 B15 -2.8(7)
C11 B13 B14 B15 34.8(5)
B12 B13 B14 B15 -63.2(7)
B11 B13 B14 B15 -103.4(7)
Rh2 B13 B14 B15 121.1(6)
C11 B14 B15 B20 98.5(6)
B19 B14 B15 B20 -38.4(6)
B11 B14 B15 B20 -1.4(8)
B13 B14 B15 B20 63.8(7)
B19 B14 B15 C11 -136.8(6)
B11 B14 B15 C11 -99.8(6)
B13 B14 B15 C11 -34.6(5)
C11 B14 B15 B16 35.3(5)
B19 B14 B15 B16 -101.6(7)
B11 B14 B15 B16 -64.6(7)
B13 B14 B15 B16 0.6(8)
C11 B14 B15 B19 136.8(6)
B11 B14 B15 B19 37.0(6)
B13 B14 B15 B19 102.2(7)
B20 B15 B16 C12 -97.5(6)
C11 B15 B16 C12 35.8(5)
B14 B15 B16 C12 1.9(7)
B19 B15 B16 C12 -59.3(7)
B20 B15 B16 C11 -133.2(6)
B14 B15 B16 C11 -33.9(5)
B19 B15 B16 C11 -95.1(6)
C11 B15 B16 B20 133.2(6)
B14 B15 B16 B20 99.4(6)
B19 B15 B16 B20 38.2(5)
B20 B15 B16 B17 -37.3(6)
C11 B15 B16 B17 96.0(6)
B14 B15 B16 B17 62.1(7)
B19 B15 B16 B17 0.9(7)
C11 B16 B17 C12 -33.6(5)
B15 B16 B17 C12 -95.9(6)
B20 B16 B17 C12 -132.7(7)
C12 B16 B17 B18 95.6(6)
C11 B16 B17 B18 62.0(7)
B15 B16 B17 B18 -0.3(7)
B20 B16 B17 B18 -37.1(6)
C12 B16 B17 B20 132.7(7)
C11 B16 B17 B20 99.1(6)
B15 B16 B17 B20 36.8(6)
C12 B16 B17 B12 33.9(6)
C11 B16 B17 B12 0.3(8)
B15 B16 B17 B12 -62.0(8)
B20 B16 B17 B12 -98.8(8)
B18 B12 B17 C12 133.5(6)
B13 B12 B17 C12 31.4(6)
B11 B12 B17 C12 95.7(6)
C12 B12 B17 B16 -34.3(6)
B18 B12 B17 B16 99.2(7)
B13 B12 B17 B16 -2.9(9)
B11 B12 B17 B16 61.4(8)
C12 B12 B17 B18 -133.5(6)
B13 B12 B17 B18 -102.1(7)
B11 B12 B17 B18 -37.8(6)
C12 B12 B17 B20 -97.1(6)
B18 B12 B17 B20 36.4(6)
B13 B12 B17 B20 -65.7(8)
B11 B12 B17 B20 -1.4(8)
C12 B12 B18 B19 -62.1(8)
B13 B12 B18 B19 -0.2(9)
B11 B12 B18 B19 37.5(6)
B17 B12 B18 B19 -101.2(7)
C12 B12 B18 B17 39.1(6)
B13 B12 B18 B17 101.0(7)
B11 B12 B18 B17 138.8(6)
C12 B12 B18 B20 1.7(9)
B13 B12 B18 B20 63.6(9)
B11 B12 B18 B20 101.3(7)
B17 B12 B18 B20 -37.5(7)
C12 B12 B18 B11 -99.7(6)
B13 B12 B18 B11 -37.8(6)
B17 B12 B18 B11 -138.8(6)
C12 B17 B18 B12 -39.6(5)
B16 B17 B18 B12 -101.9(6)
B20 B17 B18 B12 -138.8(6)
C12 B17 B18 B19 61.8(7)
B16 B17 B18 B19 -0.5(7)
B20 B17 B18 B19 -37.4(5)
B12 B17 B18 B19 101.4(6)
C12 B17 B18 B20 99.2(6)
B16 B17 B18 B20 37.0(5)
B12 B17 B18 B20 138.8(6)
C12 B17 B18 B11 -2.4(8)
B16 B17 B18 B11 -64.6(7)
B20 B17 B18 B11 -101.6(7)
B12 B17 B18 B11 37.3(6)
B14 B11 B18 B12 100.4(6)
B13 B11 B18 B12 36.9(5)
B19 B11 B18 B12 138.3(7)
B14 B11 B18 B19 -37.8(6)
B12 B11 B18 B19 -138.3(7)
B13 B11 B18 B19 -101.4(6)
B14 B11 B18 B17 62.6(7)
B12 B11 B18 B17 -37.8(6)
B13 B11 B18 B17 -0.9(8)
B19 B11 B18 B17 100.5(7)
B14 B11 B18 B20 -1.8(8)
B12 B11 B18 B20 -102.3(8)
B13 B11 B18 B20 -65.3(8)
B19 B11 B18 B20 36.0(6)
C11 B14 B19 B15 -39.4(5)
B11 B14 B19 B15 -140.8(7)
B13 B14 B19 B15 -104.5(6)
C11 B14 B19 B20 -1.3(8)
B11 B14 B19 B20 -102.6(7)
B15 B14 B19 B20 38.2(6)
B13 B14 B19 B20 -66.3(7)
C11 B14 B19 B18 61.9(7)
B11 B14 B19 B18 -39.5(6)
B15 B14 B19 B18 101.3(7)
B13 B14 B19 B18 -3.2(8)
C11 B14 B19 B11 101.4(6)
B15 B14 B19 B11 140.8(7)
B13 B14 B19 B11 36.3(6)
B20 B15 B19 B14 136.7(6)
C11 B15 B19 B14 36.0(5)
B16 B15 B19 B14 98.5(6)
C11 B15 B19 B20 -100.6(6)
B14 B15 B19 B20 -136.7(6)
B16 B15 B19 B20 -38.2(5)
B20 B15 B19 B18 37.0(5)
C11 B15 B19 B18 -63.6(7)
B14 B15 B19 B18 -99.7(6)
B16 B15 B19 B18 -1.2(7)
B20 B15 B19 B11 101.0(7)
C11 B15 B19 B11 0.3(8)
B14 B15 B19 B11 -35.7(6)
B16 B15 B19 B11 62.8(8)
B12 B18 B19 B14 2.1(9)
B17 B18 B19 B14 -62.9(7)
B20 B18 B19 B14 -100.6(7)
B11 B18 B19 B14 39.5(6)
B12 B18 B19 B15 66.0(8)
B17 B18 B19 B15 1.0(7)
B20 B18 B19 B15 -36.7(5)
B11 B18 B19 B15 103.4(6)
B12 B18 B19 B20 102.6(8)
B17 B18 B19 B20 37.7(6)
B11 B18 B19 B20 140.1(7)
B12 B18 B19 B11 -37.4(6)
B17 B18 B19 B11 -102.4(6)
B20 B18 B19 B11 -140.1(7)
B12 B11 B19 B14 -99.0(6)
B13 B11 B19 B14 -36.0(6)
B18 B11 B19 B14 -135.4(7)
B14 B11 B19 B15 35.9(6)
B12 B11 B19 B15 -63.1(8)
B13 B11 B19 B15 -0.1(9)
B18 B11 B19 B15 -99.5(8)
B14 B11 B19 B20 99.3(7)
B12 B11 B19 B20 0.3(8)
B13 B11 B19 B20 63.3(8)
B18 B11 B19 B20 -36.1(6)
B14 B11 B19 B18 135.4(7)
B12 B11 B19 B18 36.4(6)
B13 B11 B19 B18 99.4(7)
C11 B15 B20 B16 -40.9(5)
B14 B15 B20 B16 -100.2(6)
B19 B15 B20 B16 -137.6(6)
C11 B15 B20 B19 96.6(6)
B14 B15 B20 B19 37.3(5)
B16 B15 B20 B19 137.6(6)
C11 B15 B20 B18 59.5(8)
B14 B15 B20 B18 0.2(8)
B16 B15 B20 B18 100.4(7)
B19 B15 B20 B18 -37.1(6)
C11 B15 B20 B17 -3.9(8)
B14 B15 B20 B17 -63.2(8)
B16 B15 B20 B17 37.0(6)
B19 B15 B20 B17 -100.5(7)
C12 B16 B20 B15 99.0(6)
C11 B16 B20 B15 40.5(5)
B17 B16 B20 B15 138.7(6)
C12 B16 B20 B19 60.9(7)
C11 B16 B20 B19 2.5(7)
B15 B16 B20 B19 -38.0(6)
B17 B16 B20 B19 100.6(7)
C12 B16 B20 B18 -2.5(8)
C11 B16 B20 B18 -60.9(8)
B15 B16 B20 B18 -101.4(7)
B17 B16 B20 B18 37.2(6)
C12 B16 B20 B17 -39.7(5)
C11 B16 B20 B17 -98.2(6)
B15 B16 B20 B17 -138.7(6)
B14 B19 B20 B15 -38.8(5)
B18 B19 B20 B15 -138.6(6)
B11 B19 B20 B15 -102.5(6)
B14 B19 B20 B16 -0.8(8)
B15 B19 B20 B16 38.0(5)
B18 B19 B20 B16 -100.6(7)
B11 B19 B20 B16 -64.5(7)
B14 B19 B20 B18 99.8(6)
B15 B19 B20 B18 138.6(6)
B11 B19 B20 B18 36.1(6)
B14 B19 B20 B17 62.5(8)
B15 B19 B20 B17 101.3(7)
B18 B19 B20 B17 -37.3(6)
B11 B19 B20 B17 -1.2(8)
B12 B18 B20 B15 -63.1(9)
B19 B18 B20 B15 37.3(6)
B17 B18 B20 B15 -100.9(7)
B11 B18 B20 B15 1.0(9)
B12 B18 B20 B16 0.5(10)
B19 B18 B20 B16 100.9(7)
B17 B18 B20 B16 -37.3(6)
B11 B18 B20 B16 64.6(9)
B12 B18 B20 B19 -100.3(7)
B17 B18 B20 B19 -138.2(6)
B11 B18 B20 B19 -36.2(6)
B12 B18 B20 B17 37.8(6)
B19 B18 B20 B17 138.2(6)
B11 B18 B20 B17 101.9(7)
C12 B17 B20 B15 4.0(9)
B16 B17 B20 B15 -37.1(6)
B18 B17 B20 B15 101.1(7)
B12 B17 B20 B15 65.3(8)
C12 B17 B20 B16 41.1(6)
B18 B17 B20 B16 138.2(6)
B12 B17 B20 B16 102.4(6)
C12 B17 B20 B19 -59.8(8)
B16 B17 B20 B19 -100.8(7)
B18 B17 B20 B19 37.4(6)
B12 B17 B20 B19 1.6(8)
C12 B17 B20 B18 -97.1(6)
B16 B17 B20 B18 -138.2(6)
B12 B17 B20 B18 -35.8(6)
B9 B4 C1 C2 -63.3(7)
B3 B4 C1 C2 40.6(5)
B5 B4 C1 C2 -102.9(6)
B1 B4 C1 C2 1.3(7)
B9 B4 C1 B5 39.5(5)
B3 B4 C1 B5 143.4(6)
B1 B4 C1 B5 104.2(6)
B9 B4 C1 B6 2.0(7)
B3 B4 C1 B6 106.0(5)
B5 B4 C1 B6 -37.5(5)
B1 B4 C1 B6 66.7(7)
B9 B4 C1 B3 -103.9(6)
B5 B4 C1 B3 -143.4(6)
B1 B4 C1 B3 -39.2(5)
B9 B4 C1 P1 174.4(5)
B3 B4 C1 P1 -81.7(5)
B5 B4 C1 P1 134.9(5)
B1 B4 C1 P1 -120.9(5)
B4 B5 C1 C2 100.7(5)
B6 B5 C1 C2 -39.6(5)
B9 B5 C1 C2 62.3(7)
B10 B5 C1 C2 0.1(7)
B6 B5 C1 B4 -140.3(6)
B9 B5 C1 B4 -38.4(6)
B10 B5 C1 B4 -100.6(6)
B4 B5 C1 B6 140.3(6)
B9 B5 C1 B6 102.0(6)
B10 B5 C1 B6 39.8(5)
B4 B5 C1 B3 35.0(6)
B6 B5 C1 B3 -105.3(6)
B9 B5 C1 B3 -3.4(8)
B10 B5 C1 B3 -65.6(7)
B4 B5 C1 P1 -94.6(7)
B6 B5 C1 P1 125.1(7)
B9 B5 C1 P1 -133.0(6)
B10 B5 C1 P1 164.8(5)
B10 B6 C1 C2 96.3(6)
B5 B6 C1 C2 136.5(6)
B7 B6 C1 C2 34.5(6)
C2 B6 C1 B4 -98.8(6)
B10 B6 C1 B4 -2.5(7)
B5 B6 C1 B4 37.8(5)
B7 B6 C1 B4 -64.2(8)
C2 B6 C1 B5 -136.5(6)
B10 B6 C1 B5 -40.3(5)
B7 B6 C1 B5 -102.0(7)
C2 B6 C1 B3 -31.1(6)
B10 B6 C1 B3 65.2(7)
B5 B6 C1 B3 105.5(6)
B7 B6 C1 B3 3.5(8)
C2 B6 C1 P1 90.9(6)
B10 B6 C1 P1 -172.8(5)
B5 B6 C1 P1 -132.5(7)
B7 B6 C1 P1 125.5(7)
B1 B3 C1 C2 -96.3(6)
B4 B3 C1 C2 -134.8(6)
B2 B3 C1 C2 -34.8(5)
Rh1 B3 C1 C2 108.2(5)
C2 B3 C1 B4 134.8(6)
B1 B3 C1 B4 38.5(6)
B2 B3 C1 B4 100.0(6)
Rh1 B3 C1 B4 -117.0(5)
C2 B3 C1 B5 99.5(6)
B1 B3 C1 B5 3.1(7)
B4 B3 C1 B5 -35.3(6)
B2 B3 C1 B5 64.7(7)
Rh1 B3 C1 B5 -152.3(5)
C2 B3 C1 B6 31.2(6)
B1 B3 C1 B6 -65.2(7)
B4 B3 C1 B6 -103.6(7)
B2 B3 C1 B6 -3.6(8)
Rh1 B3 C1 B6 139.4(5)
C2 B3 C1 P1 -110.8(4)
B1 B3 C1 P1 152.9(5)
B4 B3 C1 P1 114.4(5)
B2 B3 C1 P1 -145.6(5)
Rh1 B3 C1 P1 -2.6(4)
C3 P1 C1 C2 63.8(4)
C7 P1 C1 C2 -177.6(4)
Rh1 P1 C1 C2 -58.1(4)
C3 P1 C1 B4 -175.2(4)
C7 P1 C1 B4 -56.6(5)
Rh1 P1 C1 B4 62.9(4)
C3 P1 C1 B5 -100.8(7)
C7 P1 C1 B5 17.8(7)
Rh1 P1 C1 B5 137.3(7)
C3 P1 C1 B6 -4.9(7)
C7 P1 C1 B6 113.7(6)
Rh1 P1 C1 B6 -126.8(6)
C3 P1 C1 B3 124.1(4)
C7 P1 C1 B3 -117.3(4)
Rh1 P1 C1 B3 2.2(3)
B4 C1 C2 B7 66.9(7)
B5 C1 C2 B7 0.6(7)
B6 C1 C2 B7 -39.4(6)
B3 C1 C2 B7 107.9(6)
P1 C1 C2 B7 -168.8(5)
B4 C1 C2 B2 -2.5(7)
B5 C1 C2 B2 -68.8(6)
B6 C1 C2 B2 -108.7(7)
B3 C1 C2 B2 38.5(5)
P1 C1 C2 B2 121.8(5)
B4 C1 C2 B6 106.3(6)
B5 C1 C2 B6 39.9(5)
B3 C1 C2 B6 147.3(6)
P1 C1 C2 B6 -129.5(5)
B4 C1 C2 B3 -41.0(5)
B5 C1 C2 B3 -107.3(5)
B6 C1 C2 B3 -147.3(6)
P1 C1 C2 B3 83.2(4)
B8 B7 C2 C1 -64.2(7)
B10 B7 C2 C1 -1.1(7)
B2 B7 C2 C1 -104.8(6)
B6 B7 C2 C1 38.8(6)
B8 B7 C2 B2 40.6(6)
B10 B7 C2 B2 103.8(7)
B6 B7 C2 B2 143.6(7)
B8 B7 C2 B6 -103.0(7)
B10 B7 C2 B6 -39.9(6)
B2 B7 C2 B6 -143.6(7)
B8 B7 C2 B3 5.3(8)
B10 B7 C2 B3 68.5(7)
B2 B7 C2 B3 -35.3(6)
B6 B7 C2 B3 108.3(6)
B1 B2 C2 C1 2.5(7)
B8 B2 C2 C1 64.6(7)
B3 B2 C2 C1 -38.8(5)
B7 B2 C2 C1 105.0(7)
B1 B2 C2 B7 -102.5(7)
B8 B2 C2 B7 -40.3(6)
B3 B2 C2 B7 -143.8(7)
B1 B2 C2 B6 -66.3(7)
B8 B2 C2 B6 -4.1(8)
B3 B2 C2 B6 -107.6(6)
B7 B2 C2 B6 36.2(7)
B1 B2 C2 B3 41.3(5)
B8 B2 C2 B3 103.5(7)
B7 B2 C2 B3 143.8(7)
B10 B6 C2 C1 -99.5(7)
B5 B6 C2 C1 -37.1(5)
B7 B6 C2 C1 -139.1(7)
C1 B6 C2 B7 139.1(7)
B10 B6 C2 B7 39.6(6)
B5 B6 C2 B7 101.9(7)
C1 B6 C2 B2 102.8(6)
B10 B6 C2 B2 3.4(8)
B5 B6 C2 B2 65.7(7)
B7 B6 C2 B2 -36.2(7)
C1 B6 C2 B3 32.5(5)
B10 B6 C2 B3 -67.0(7)
B5 B6 C2 B3 -4.6(7)
B7 B6 C2 B3 -106.6(7)
B1 B3 C2 C1 98.8(5)
B4 B3 C2 C1 37.3(5)
B2 B3 C2 C1 139.4(6)
Rh1 B3 C2 C1 -92.1(4)
B1 B3 C2 B7 -4.8(7)
B4 B3 C2 B7 -66.3(6)
C1 B3 C2 B7 -103.6(6)
B2 B3 C2 B7 35.8(6)
Rh1 B3 C2 B7 164.3(5)
B1 B3 C2 B2 -40.6(5)
B4 B3 C2 B2 -102.1(6)
C1 B3 C2 B2 -139.4(6)
Rh1 B3 C2 B2 128.6(6)
B1 B3 C2 B6 66.6(7)
B4 B3 C2 B6 5.1(7)
C1 B3 C2 B6 -32.2(5)
B2 B3 C2 B6 107.1(7)
Rh1 B3 C2 B6 -124.3(5)
C1 P1 C3 C5 -163.8(5)
C7 P1 C3 C5 76.7(6)
Rh1 P1 C3 C5 -63.4(6)
C1 P1 C3 C6 70.1(6)
C7 P1 C3 C6 -49.4(6)
Rh1 P1 C3 C6 170.5(4)
C1 P1 C3 C4 -47.8(6)
C7 P1 C3 C4 -167.3(5)
Rh1 P1 C3 C4 52.6(6)
C1 P1 C7 C10 83.5(6)
C3 P1 C7 C10 -157.6(6)
Rh1 P1 C7 C10 -16.4(6)
C1 P1 C7 C8 -160.1(5)
C3 P1 C7 C8 -41.2(6)
Rh1 P1 C7 C8 100.0(5)
C1 P1 C7 C9 -38.7(6)
C3 P1 C7 C9 80.2(6)
Rh1 P1 C7 C9 -138.6(5)
B3 Rh1 C21 O1 35(12)
P1 Rh1 C21 O1 105(12)
Cl1 Rh1 C21 O1 -61(12)
Cl2 Rh1 C21 O1 -139(12)
Rh2 Rh1 C21 O1 -82(12)
B19 B14 C11 C12 -62.2(6)
B11 B14 C11 C12 3.8(7)
B15 B14 C11 C12 -101.6(5)
B13 B14 C11 C12 41.3(5)
B19 B14 C11 B15 39.4(5)
B11 B14 C11 B15 105.4(6)
B13 B14 C11 B15 142.9(6)
B19 B14 C11 B13 -103.5(6)
B11 B14 C11 B13 -37.5(5)
B15 B14 C11 B13 -142.9(6)
B19 B14 C11 B16 3.0(7)
B11 B14 C11 B16 68.9(6)
B15 B14 C11 B16 -36.4(5)
B13 B14 C11 B16 106.4(5)
B19 B14 C11 P2 173.6(5)
B11 B14 C11 P2 -120.5(5)
B15 B14 C11 P2 134.2(5)
B13 B14 C11 P2 -83.0(4)
B20 B15 C11 C12 2.4(7)
B14 B15 C11 C12 101.6(5)
B16 B15 C11 C12 -38.7(5)
B19 B15 C11 C12 64.9(7)
B20 B15 C11 B14 -99.2(7)
B16 B15 C11 B14 -140.3(6)
B19 B15 C11 B14 -36.6(6)
B20 B15 C11 B13 -63.0(7)
B14 B15 C11 B13 36.2(5)
B16 B15 C11 B13 -104.1(6)
B19 B15 C11 B13 -0.4(8)
B20 B15 C11 B16 41.1(6)
B14 B15 C11 B16 140.3(6)
B19 B15 C11 B16 103.7(7)
B20 B15 C11 P2 166.0(6)
B14 B15 C11 P2 -94.8(7)
B16 B15 C11 P2 124.9(7)
B19 B15 C11 P2 -131.4(6)
B12 B13 C11 C12 -36.0(5)
B11 B13 C11 C12 -98.0(6)
B14 B13 C11 C12 -134.1(6)
Rh2 B13 C11 C12 108.1(4)
C12 B13 C11 B14 134.1(6)
B12 B13 C11 B14 98.2(6)
B11 B13 C11 B14 36.2(5)
Rh2 B13 C11 B14 -117.8(5)
C12 B13 C11 B15 98.3(6)
B12 B13 C11 B15 62.4(7)
B11 B13 C11 B15 0.4(7)
B14 B13 C11 B15 -35.8(5)
Rh2 B13 C11 B15 -153.6(4)
C12 B13 C11 B16 31.7(5)
B12 B13 C11 B16 -4.3(7)
B11 B13 C11 B16 -66.3(7)
B14 B13 C11 B16 -102.4(6)
Rh2 B13 C11 B16 139.8(4)
C12 B13 C11 P2 -111.6(4)
B12 B13 C11 P2 -147.5(4)
B11 B13 C11 P2 150.4(5)
B14 B13 C11 P2 114.3(4)
Rh2 B13 C11 P2 -3.5(4)
B15 B16 C11 C12 137.3(6)
B20 B16 C11 C12 96.8(6)
B17 B16 C11 C12 34.1(5)
C12 B16 C11 B14 -100.2(5)
B15 B16 C11 B14 37.1(5)
B20 B16 C11 B14 -3.4(7)
B17 B16 C11 B14 -66.1(7)
C12 B16 C11 B15 -137.3(6)
B20 B16 C11 B15 -40.4(5)
B17 B16 C11 B15 -103.2(7)
C12 B16 C11 B13 -31.6(5)
B15 B16 C11 B13 105.7(6)
B20 B16 C11 B13 65.3(6)
B17 B16 C11 B13 2.5(7)
C12 B16 C11 P2 91.9(6)
B15 B16 C11 P2 -130.8(6)
B20 B16 C11 P2 -171.3(5)
B17 B16 C11 P2 126.0(6)
C13 P2 C11 C12 -175.9(4)
C17 P2 C11 C12 65.0(5)
Rh2 P2 C11 C12 -57.3(4)
C13 P2 C11 B14 -53.0(5)
C17 P2 C11 B14 -172.2(4)
Rh2 P2 C11 B14 65.5(4)
C13 P2 C11 B15 20.8(7)
C17 P2 C11 B15 -98.4(7)
Rh2 P2 C11 B15 139.3(6)
C13 P2 C11 B13 -115.6(4)
C17 P2 C11 B13 125.2(4)
Rh2 P2 C11 B13 2.9(3)
C13 P2 C11 B16 114.6(6)
C17 P2 C11 B16 -4.5(7)
Rh2 P2 C11 B16 -126.9(6)
B14 C11 C12 B17 65.8(7)
B15 C11 C12 B17 0.1(7)
B13 C11 C12 B17 108.2(6)
B16 C11 C12 B17 -38.3(6)
P2 C11 C12 B17 -168.4(5)
B14 C11 C12 B12 -3.5(7)
B15 C11 C12 B12 -69.2(6)
B13 C11 C12 B12 38.9(5)
B16 C11 C12 B12 -107.6(6)
P2 C11 C12 B12 122.3(5)
B14 C11 C12 B13 -42.4(5)
B15 C11 C12 B13 -108.1(5)
B16 C11 C12 B13 -146.5(6)
P2 C11 C12 B13 83.4(4)
B14 C11 C12 B16 104.1(6)
B15 C11 C12 B16 38.4(5)
B13 C11 C12 B16 146.5(6)
P2 C11 C12 B16 -130.1(5)
B16 B17 C12 C11 38.3(6)
B18 B17 C12 C11 -64.3(7)
B20 B17 C12 C11 -2.5(8)
B12 B17 C12 C11 -103.6(6)
B16 B17 C12 B12 142.0(7)
B18 B17 C12 B12 39.4(5)
B20 B17 C12 B12 101.1(7)
B16 B17 C12 B13 107.7(6)
B18 B17 C12 B13 5.2(7)
B20 B17 C12 B13 66.9(7)
B12 B17 C12 B13 -34.2(6)
B18 B17 C12 B16 -102.6(7)
B20 B17 C12 B16 -40.9(6)
B12 B17 C12 B16 -142.0(7)
B18 B12 C12 C11 65.2(7)
B13 B12 C12 C11 -39.3(5)
B11 B12 C12 C11 1.7(7)
B17 B12 C12 C11 105.7(6)
B18 B12 C12 B17 -40.5(6)
B13 B12 C12 B17 -144.9(6)
B11 B12 C12 B17 -104.0(6)
B18 B12 C12 B13 104.4(6)
B11 B12 C12 B13 41.0(5)
B17 B12 C12 B13 144.9(6)
B18 B12 C12 B16 -3.5(8)
B13 B12 C12 B16 -107.9(6)
B11 B12 C12 B16 -66.9(7)
B17 B12 C12 B16 37.0(6)
B12 B13 C12 C11 138.5(5)
B11 B13 C12 C11 97.9(5)
B14 B13 C12 C11 37.4(4)
Rh2 B13 C12 C11 -92.0(5)
C11 B13 C12 B17 -103.6(6)
B12 B13 C12 B17 34.8(6)
B11 B13 C12 B17 -5.8(7)
B14 B13 C12 B17 -66.3(6)
Rh2 B13 C12 B17 164.4(5)
C11 B13 C12 B12 -138.5(5)
B11 B13 C12 B12 -40.6(5)
B14 B13 C12 B12 -101.1(5)
Rh2 B13 C12 B12 129.6(5)
C11 B13 C12 B16 -33.1(5)
B12 B13 C12 B16 105.4(6)
B11 B13 C12 B16 64.8(7)
B14 B13 C12 B16 4.3(7)
Rh2 B13 C12 B16 -125.1(5)
B15 B16 C12 C11 -37.2(5)
B20 B16 C12 C11 -98.7(6)
B17 B16 C12 C11 -139.9(7)
C11 B16 C12 B17 139.9(7)
B15 B16 C12 B17 102.7(7)
B20 B16 C12 B17 41.2(6)
C11 B16 C12 B12 102.5(6)
B15 B16 C12 B12 65.3(7)
B20 B16 C12 B12 3.8(8)
B17 B16 C12 B12 -37.4(6)
C11 B16 C12 B13 33.1(5)
B15 B16 C12 B13 -4.1(8)
B20 B16 C12 B13 -65.6(7)
B17 B16 C12 B13 -106.8(7)
C11 P2 C13 C16 83.6(5)
C17 P2 C13 C16 -156.4(5)
Rh2 P2 C13 C16 -15.2(5)
C11 P2 C13 C14 -39.0(6)
C17 P2 C13 C14 81.0(6)
Rh2 P2 C13 C14 -137.8(4)
C11 P2 C13 C15 -162.3(5)
C17 P2 C13 C15 -42.3(6)
Rh2 P2 C13 C15 98.9(5)
C11 P2 C17 C20 -45.4(6)
C13 P2 C17 C20 -165.0(5)
Rh2 P2 C17 C20 55.4(6)
C11 P2 C17 C18 74.9(6)
C13 P2 C17 C18 -44.7(6)
Rh2 P2 C17 C18 175.6(4)
C11 P2 C17 C19 -161.5(4)
C13 P2 C17 C19 78.9(5)
Rh2 P2 C17 C19 -60.7(5)
B13 Rh2 C22 O2 81(9)
P2 Rh2 C22 O2 152(9)
Cl2 Rh2 C22 O2 -14(9)
Cl1 Rh2 C22 O2 -92(9)
Rh1 Rh2 C22 O2 -35(9)
O3 C26 C25 C24 -18.4(15)
O3 C23 C24 C25 -24.6(14)
C26 C25 C24 C23 25.9(14)
C25 C26 O3 C23 3.1(16)
C24 C23 O3 C26 14.1(16)
